data_4318693
loop_
_publ_author_name
'Richard D. Adams'
'Burjor Captain'
'Wei Fu'
'Mark D. Smith'

_publ_section_title
;
 High Nuclearity Ruthenium-Tin Clusters from the Reactions of
 Triphenylstannane with Pentaruthenium Carbonyl Carbido Cluster Complexes
;
_journal_name_full 'Inorganic Chemistry'
_journal_page_first 5593
_journal_page_last 5601
_journal_paper_doi 10.1021/ic0204169
_journal_volume 41
_journal_year 2002
_chemical_formula_sum 'C68 H32 O30 Ru10 Sn2'
_chemical_formula_weight 2577.06
_space_group_IT_number 2
_symmetry_cell_setting triclinic
_symmetry_Int_Tables_number 2
_symmetry_space_group_name_Hall '-P 1'
_symmetry_space_group_name_H-M 'P -1'
_audit_creation_date 19100-05-12
_audit_creation_method 'by teXsan v1.8'
_cell_angle_alpha 90.233(9)
_cell_angle_beta 93.079(8)
_cell_angle_gamma 89.813(8)
_cell_formula_units_Z 2
_cell_length_a 18.0399(9)
_cell_length_b 9.1570(9)
_cell_length_c 24.528(3)
_cell_measurement_reflns_used 24
_cell_measurement_temperature 296.2
_cell_measurement_theta_max 5.7
_cell_measurement_theta_min 2.1
_cell_volume 4045.9(7)
_computing_cell_refinement 'MSC/AFC Diffractometer Control'
_computing_data_collection 'MSC/AFC Diffractometer Control'
_computing_data_reduction 'teXsan (MSC, 1992-1997)'
_computing_publication_material 'teXsan (MSC, 1992-1997)'
_computing_structure_refinement 'teXsan (MSC, 1992-1997)'
_computing_structure_solution
;
SIR92 (Altomare, et. al. 1993)
;
_diffrn_ambient_temperature 296.2
_diffrn_measurement_device_type 'Rigaku AFC6S'
_diffrn_measurement_method \w-2\q
_diffrn_orient_matrix_UB_11 0.05265
_diffrn_orient_matrix_UB_12 0.01988
_diffrn_orient_matrix_UB_13 -0.00859
_diffrn_orient_matrix_UB_21 -0.01691
_diffrn_orient_matrix_UB_22 0.03046
_diffrn_orient_matrix_UB_23 -0.03782
_diffrn_orient_matrix_UB_31 -0.00551
_diffrn_orient_matrix_UB_32 0.10308
_diffrn_orient_matrix_UB_33 0.01285
_diffrn_radiation_detector 'scintillation counter'
_diffrn_radiation_monochromator graphite
_diffrn_radiation_source 'X-ray tube'
_diffrn_radiation_type 'Mo K\a'
_diffrn_radiation_wavelength 0.7107
_diffrn_reflns_av_R_equivalents 0.03164
_diffrn_reflns_av_sigmaI/netI 0.040
_diffrn_reflns_limit_h_max 18
_diffrn_reflns_limit_h_min 0
_diffrn_reflns_limit_k_max 9
_diffrn_reflns_limit_k_min -9
_diffrn_reflns_limit_l_max 25
_diffrn_reflns_limit_l_min -25
_diffrn_reflns_number 10294
_diffrn_reflns_reduction_process 'Lp corrections applied'
_diffrn_reflns_theta_max 22.05
_diffrn_reflns_theta_min 0.83
_diffrn_standards_decay_% 1.05
_diffrn_standards_interval_count 150
_diffrn_standards_number 3
_exptl_absorpt_coefficient_mu 2.492
_exptl_absorpt_correction_T_max 1.000
_exptl_absorpt_correction_T_min 0.570
_exptl_absorpt_correction_type
;
\DF (DIFABS; Walker & Stuart, 1983)
;
_exptl_crystal_colour --------------------
_exptl_crystal_density_diffrn 2.115
_exptl_crystal_density_meas ?
_exptl_crystal_description ----------
_exptl_crystal_F_000 2440.00
_exptl_crystal_size_max 0.00
_exptl_crystal_size_mid 0.00
_exptl_crystal_size_min 0.00
_refine_diff_density_max 0.59
_refine_diff_density_min -0.52
_refine_ls_extinction_coef 0.00000007(1)
_refine_ls_extinction_expression 'equ(3) Acta Cryst.(1968) A24, p213.'
_refine_ls_extinction_method 'Zachariasen (1967)'
_refine_ls_goodness_of_fit_all 1.351
_refine_ls_goodness_of_fit_ref 1.351
_refine_ls_matrix_type full
_refine_ls_number_constraints 0
_refine_ls_number_parameters 1000
_refine_ls_number_reflns 7798
_refine_ls_number_restraints 0
_refine_ls_R_factor_all 0.0296
_refine_ls_R_factor_gt 0.0296
_refine_ls_shift/esd_max 0.0180
_refine_ls_shift/esd_mean 0.0000
_refine_ls_structure_factor_coef F
_refine_ls_weighting_details 'w = 1/[\s^2^(Fo) + 0.00090|Fo|^2^]'
_refine_ls_weighting_scheme calc
_refine_ls_wR_factor_all 0.0517
_refine_ls_wR_factor_ref 0.0517
_reflns_number_gt 7798
_reflns_number_total 9902
_reflns_threshold_expression I>3.00\s(I)
_cod_data_source_file ic0204169_1.cif
_cod_data_source_block afc6s.xtl_master_file
_cod_depositor_comments
;
The following automatic conversions were performed:

'_exptl_crystal_density_meas' value 'not measured' was changed to '?'
- the value is perceived as not measured.

Automatic conversion script
Id: cif_fix_values 3008 2015-01-20 13:52:24Z robertas 

The following automatic conversions were performed:

'_refine_ls_weighting_scheme' value 'w = 1/[\s^2^(Fo) +
0.00090|Fo|^2^]' was changed to 'calc'. New tag
'_refine_ls_weighting_details' was created. The value of the new tag
was set to 'w = 1/[\s^2^(Fo) + 0.00090|Fo|^2^]'.

Automatic conversion script
Id: cif_fix_values 3143 2015-03-26 13:38:13Z robertas 
;
_cod_original_cell_volume 4046.0(6)
_cod_original_sg_symbol_H-M 'P -1 '
_cod_original_formula_sum 'C68 H32 O30 Ru10 Sn2 '
_cod_database_code 4318693

loop_
_symmetry_equiv_pos_as_xyz
'   +x,   +y,   +z'
'   -x,   -y,   -z'

loop_
_atom_site_label
_atom_site_fract_x
_atom_site_fract_y
_atom_site_fract_z
_atom_site_U_iso_or_equiv
_atom_site_occupancy
_atom_site_refinement_flags
_atom_site_adp_type
_atom_site_calc_flag
_atom_site_calc_attached_atom
Sn(1) 0.61000(3) 0.69435(7) 0.64546(2) 0.0443(2) 1.000 . Uani d ?
Sn(2) 1.11051(3) 0.16716(7) 0.65430(2) 0.0446(2) 1.000 . Uani d ?
Ru(1) 0.63459(4) 0.61366(8) 0.75162(3) 0.0427(2) 1.000 . Uani d ?
Ru(2) 0.50984(4) 0.75937(8) 0.80517(3) 0.0424(2) 1.000 . Uani d ?
Ru(3) 0.60699(4) 0.76776(8) 0.90169(3) 0.0464(2) 1.000 . Uani d ?
Ru(4) 0.51548(4) 0.52188(8) 0.87960(3) 0.0449(2) 1.000 . Uani d ?
Ru(5) 0.67083(4) 0.50513(8) 0.86311(3) 0.0462(2) 1.000 . Uani d ?
Ru(6) 1.13901(4) 0.11700(8) 0.76222(3) 0.0427(2) 1.000 . Uani d ?
Ru(7) 0.99477(4) 0.18185(8) 0.81265(3) 0.0442(2) 1.000 . Uani d ?
Ru(8) 1.08537(4) 0.26987(8) 0.90736(3) 0.0434(2) 1.000 . Uani d ?
Ru(9) 1.03988(4) -0.02681(8) 0.89384(3) 0.0449(2) 1.000 . Uani d ?
Ru(10) 1.18872(4) 0.05441(8) 0.87562(3) 0.0414(2) 1.000 . Uani d ?
O(11) 0.7220(5) 0.8995(9) 0.7569(3) 0.092(3) 1.000 . Uani d ?
O(12) 0.5287(5) 0.3736(9) 0.7100(3) 0.090(3) 1.000 . Uani d ?
O(13) 0.7684(5) 0.448(1) 0.7168(4) 0.110(4) 1.000 . Uani d ?
O(21) 0.3941(4) 0.9299(9) 0.8654(4) 0.096(3) 1.000 . Uani d ?
O(22) 0.5498(5) 1.0326(9) 0.7412(4) 0.094(3) 1.000 . Uani d ?
O(23) 0.3888(5) 0.615(1) 0.7334(4) 0.106(4) 1.000 . Uani d ?
O(31) 0.7405(5) 0.947(1) 0.8737(4) 0.116(4) 1.000 . Uani d ?
O(32) 0.5250(7) 1.039(1) 0.9369(5) 0.174(6) 1.000 . Uani d ?
O(33) 0.6679(5) 0.704(1) 1.0171(3) 0.100(3) 1.000 . Uani d ?
O(41) 0.3537(4) 0.5880(9) 0.9018(4) 0.088(3) 1.000 . Uani d ?
O(42) 0.5451(5) 0.3293(9) 0.9803(3) 0.089(3) 1.000 . Uani d ?
O(43) 0.4732(5) 0.255(1) 0.8103(4) 0.103(3) 1.000 . Uani d ?
O(51) 0.7205(5) 0.382(1) 0.9751(4) 0.104(4) 1.000 . Uani d ?
O(52) 0.8286(4) 0.607(1) 0.8442(4) 0.098(3) 1.000 . Uani d ?
O(53) 0.6781(5) 0.2074(9) 0.8086(4) 0.110(4) 1.000 . Uani d ?
O(61) 1.1672(5) 0.4454(9) 0.7575(3) 0.091(3) 1.000 . Uani d ?
O(62) 1.2949(4) 0.034(1) 0.7327(3) 0.090(3) 1.000 . Uani d ?
O(63) 1.0870(5) -0.1913(9) 0.7309(3) 0.095(3) 1.000 . Uani d ?
O(71) 0.8494(4) 0.245(1) 0.8678(4) 0.099(3) 1.000 . Uani d ?
O(72) 0.9765(5) 0.4662(9) 0.7463(3) 0.087(3) 1.000 . Uani d ?
O(73) 0.9170(5) -0.031(1) 0.7334(4) 0.104(3) 1.000 . Uani d ?
O(81) 0.9587(5) 0.472(1) 0.9369(4) 0.098(3) 1.000 . Uani d ?
O(82) 1.1702(5) 0.309(1) 1.0175(3) 0.089(3) 1.000 . Uani d ?
O(83) 1.1721(6) 0.532(1) 0.8720(4) 0.114(4) 1.000 . Uani d ?
O(91) 0.8825(5) -0.047(1) 0.9312(4) 0.123(4) 1.000 . Uani d ?
O(92) 1.1046(5) -0.222(1) 0.9845(4) 0.103(4) 1.000 . Uani d ?
O(93) 1.0180(6) -0.301(1) 0.8262(4) 0.122(4) 1.000 . Uani d ?
O(101) 1.3170(4) 0.2573(9) 0.8532(3) 0.083(3) 1.000 . Uani d ?
O(102) 1.2487(4) -0.2225(8) 0.8244(3) 0.077(3) 1.000 . Uani d ?
O(103) 1.2535(4) -0.0201(9) 0.9909(3) 0.081(3) 1.000 . Uani d ?
C(1) 0.5916(4) 0.6333(9) 0.8312(3) 0.040(2) 1.000 . Uani d ?
C(2) 1.0929(4) 0.1189(9) 0.8417(4) 0.042(3) 1.000 . Uani d ?
C(11) 0.6901(6) 0.794(1) 0.7573(4) 0.060(3) 1.000 . Uani d ?
C(12) 0.5675(6) 0.459(1) 0.7283(4) 0.055(3) 1.000 . Uani d ?
C(13) 0.7176(6) 0.513(1) 0.7280(4) 0.067(4) 1.000 . Uani d ?
C(21) 0.4361(5) 0.866(1) 0.8430(4) 0.063(3) 1.000 . Uani d ?
C(22) 0.5345(6) 0.931(1) 0.7635(4) 0.066(4) 1.000 . Uani d ?
C(23) 0.4356(6) 0.675(1) 0.7565(4) 0.066(4) 1.000 . Uani d ?
C(31) 0.6904(6) 0.881(1) 0.8822(4) 0.071(4) 1.000 . Uani d ?
C(32) 0.5537(7) 0.940(1) 0.9228(5) 0.089(5) 1.000 . Uani d ?
C(33) 0.6489(6) 0.728(1) 0.9734(5) 0.064(4) 1.000 . Uani d ?
C(41) 0.4129(6) 0.565(1) 0.8931(4) 0.059(3) 1.000 . Uani d ?
C(42) 0.5347(6) 0.401(1) 0.9424(5) 0.061(3) 1.000 . Uani d ?
C(43) 0.4902(6) 0.359(1) 0.8341(4) 0.062(3) 1.000 . Uani d ?
C(51) 0.7013(6) 0.429(1) 0.9343(5) 0.069(4) 1.000 . Uani d ?
C(52) 0.7705(6) 0.568(1) 0.8514(4) 0.064(4) 1.000 . Uani d ?
C(53) 0.6755(6) 0.317(1) 0.8293(5) 0.066(4) 1.000 . Uani d ?
C(61) 1.1585(6) 0.325(1) 0.7614(4) 0.058(3) 1.000 . Uani d ?
C(62) 1.2356(6) 0.067(1) 0.7417(4) 0.057(3) 1.000 . Uani d ?
C(63) 1.1038(6) -0.076(1) 0.7445(4) 0.056(3) 1.000 . Uani d ?
C(71) 0.9033(6) 0.223(1) 0.8479(4) 0.065(4) 1.000 . Uani d ?
C(72) 0.9839(5) 0.359(1) 0.7700(4) 0.061(3) 1.000 . Uani d ?
C(73) 0.9459(6) 0.054(1) 0.7615(5) 0.071(4) 1.000 . Uani d ?
C(81) 1.0025(6) 0.397(1) 0.9254(4) 0.063(3) 1.000 . Uani d ?
C(82) 1.1407(5) 0.293(1) 0.9762(4) 0.058(3) 1.000 . Uani d ?
C(83) 1.1393(6) 0.432(1) 0.8813(5) 0.066(4) 1.000 . Uani d ?
C(91) 0.9401(6) -0.039(1) 0.9152(5) 0.069(4) 1.000 . Uani d ?
C(92) 1.0832(6) -0.146(1) 0.9519(5) 0.068(4) 1.000 . Uani d ?
C(93) 1.0281(6) -0.193(1) 0.8484(5) 0.067(4) 1.000 . Uani d ?
C(101) 1.2702(5) 0.178(1) 0.8621(4) 0.055(3) 1.000 . Uani d ?
C(102) 1.2272(5) -0.119(1) 0.8443(4) 0.050(3) 1.000 . Uani d ?
C(103) 1.2280(5) 0.007(1) 0.9488(4) 0.056(3) 1.000 . Uani d ?
C(111) 0.7017(5) 0.810(1) 0.6114(4) 0.052(3) 1.000 . Uani d ?
C(112) 0.7739(6) 0.804(1) 0.6330(4) 0.061(3) 1.000 . Uani d ?
C(113) 0.8313(5) 0.868(1) 0.6058(5) 0.070(4) 1.000 . Uani d ?
C(114) 0.8160(6) 0.940(1) 0.5577(5) 0.070(4) 1.000 . Uani d ?
C(115) 0.7460(7) 0.945(1) 0.5346(5) 0.078(4) 1.000 . Uani d ?
C(116) 0.6878(5) 0.877(1) 0.5617(4) 0.062(3) 1.000 . Uani d ?
C(121) 0.6026(5) 0.499(1) 0.5951(4) 0.046(3) 1.000 . Uani d ?
C(122) 0.6658(6) 0.419(1) 0.5873(5) 0.088(5) 1.000 . Uani d ?
C(123) 0.6657(8) 0.297(2) 0.5559(6) 0.108(6) 1.000 . Uani d ?
C(124) 0.6025(8) 0.250(1) 0.5285(5) 0.078(4) 1.000 . Uani d ?
C(125) 0.5398(7) 0.329(1) 0.5344(5) 0.085(4) 1.000 . Uani d ?
C(126) 0.5404(6) 0.450(1) 0.5672(5) 0.079(4) 1.000 . Uani d ?
C(131) 0.5115(5) 0.823(1) 0.6275(4) 0.048(3) 1.000 . Uani d ?
C(132) 0.5142(6) 0.971(1) 0.6198(5) 0.076(4) 1.000 . Uani d ?
C(133) 0.4494(8) 1.054(1) 0.6107(6) 0.090(5) 1.000 . Uani d ?
C(134) 0.3837(7) 0.986(2) 0.6094(5) 0.086(5) 1.000 . Uani d ?
C(135) 0.3785(6) 0.843(2) 0.6166(5) 0.086(5) 1.000 . Uani d ?
C(136) 0.4430(6) 0.757(1) 0.6257(4) 0.063(3) 1.000 . Uani d ?
C(141) 1.1999(5) 0.287(1) 0.6189(4) 0.047(3) 1.000 . Uani d ?
C(142) 1.2640(6) 0.335(1) 0.6460(4) 0.066(4) 1.000 . Uani d ?
C(143) 1.3189(6) 0.403(1) 0.6174(5) 0.073(4) 1.000 . Uani d ?
C(144) 1.3108(6) 0.427(1) 0.5630(5) 0.073(4) 1.000 . Uani d ?
C(145) 1.2474(6) 0.381(1) 0.5350(4) 0.075(4) 1.000 . Uani d ?
C(146) 1.1914(5) 0.314(1) 0.5625(4) 0.061(3) 1.000 . Uani d ?
C(151) 1.1059(5) -0.032(1) 0.6063(4) 0.047(3) 1.000 . Uani d ?
C(152) 1.1636(6) -0.130(1) 0.6092(5) 0.080(4) 1.000 . Uani d ?
C(153) 1.1666(7) -0.249(1) 0.5767(6) 0.093(5) 1.000 . Uani d ?
C(154) 1.1086(8) -0.277(1) 0.5397(5) 0.079(4) 1.000 . Uani d ?
C(155) 1.0496(7) -0.182(1) 0.5351(4) 0.075(4) 1.000 . Uani d ?
C(156) 1.0486(6) -0.061(1) 0.5675(4) 0.065(3) 1.000 . Uani d ?
C(161) 1.0118(5) 0.292(1) 0.6321(4) 0.048(3) 1.000 . Uani d ?
C(162) 1.0164(6) 0.435(1) 0.6185(5) 0.070(4) 1.000 . Uani d ?
C(163) 0.9532(7) 0.519(1) 0.6051(6) 0.090(5) 1.000 . Uani d ?
C(164) 0.8863(7) 0.455(1) 0.6059(5) 0.081(4) 1.000 . Uani d ?
C(165) 0.8786(6) 0.313(1) 0.6183(5) 0.078(4) 1.000 . Uani d ?
C(166) 0.9422(6) 0.229(1) 0.6319(4) 0.058(3) 1.000 . Uani d ?
H(1) 0.535(4) 0.648(9) 0.923(3) 0.05(2) 1.000 . Uiso d ?
H(2) 1.048(3) 0.126(6) 0.937(2) 0.01(2) 1.000 . Uiso d ?
H(3) 0.8823 0.8585 0.6204 0.083 1.000 . Uiso c ?
H(4) 0.8556 0.9875 0.5393 0.079 1.000 . Uiso c ?
H(5) 0.7356 0.9950 0.5001 0.087 1.000 . Uiso c ?
H(6) 0.6374 0.8783 0.5452 0.075 1.000 . Uiso c ?
H(7) 0.7123 0.4527 0.6054 0.104 1.000 . Uiso c ?
H(8) 0.7121 0.2414 0.5524 0.125 1.000 . Uiso c ?
H(9) 0.6022 0.1635 0.5049 0.086 1.000 . Uiso c ?
H(10) 0.4934 0.2973 0.5158 0.102 1.000 . Uiso c ?
H(11) 0.4945 0.5054 0.5709 0.093 1.000 . Uiso c ?
H(12) 0.5623 1.0196 0.6214 0.087 1.000 . Uiso c ?
H(13) 0.4516 1.1601 0.6057 0.103 1.000 . Uiso c ?
H(14) 0.3383 1.0415 0.6027 0.098 1.000 . Uiso c ?
H(15) 0.3304 0.7960 0.6157 0.101 1.000 . Uiso c ?
H(16) 0.4394 0.6517 0.6313 0.072 1.000 . Uiso c ?
H(17) 1.2711 0.3233 0.6857 0.080 1.000 . Uiso c ?
H(18) 1.3642 0.4346 0.6374 0.086 1.000 . Uiso c ?
H(19) 1.3493 0.4752 0.5438 0.085 1.000 . Uiso c ?
H(20) 1.2411 0.3954 0.4958 0.087 1.000 . Uiso c ?
H(21) 1.1460 0.2839 0.5425 0.072 1.000 . Uiso c ?
H(22) 1.2044 -0.1129 0.6366 0.092 1.000 . Uiso c ?
H(23) 1.2093 -0.3141 0.5794 0.110 1.000 . Uiso c ?
H(24) 1.1080 -0.3637 0.5164 0.087 1.000 . Uiso c ?
H(25) 1.0080 -0.2014 0.5090 0.089 1.000 . Uiso c ?
H(26) 1.0075 0.0078 0.5636 0.077 1.000 . Uiso c ?
H(27) 1.0648 0.4799 0.6185 0.082 1.000 . Uiso c ?
H(28) 0.8418 0.5119 0.5968 0.094 1.000 . Uiso c ?
H(29) 0.8301 0.2676 0.6181 0.090 1.000 . Uiso c ?
H(30) 0.9374 0.1266 0.6420 0.068 1.000 . Uiso c ?
H(31) 0.9575 0.6208 0.5949 0.099 1.000 . Uiso c ?
H(32) 0.7849 0.7543 0.6677 0.073 1.000 . Uiso c ?

loop_
_atom_site_aniso_label
_atom_site_aniso_U_11
_atom_site_aniso_U_22
_atom_site_aniso_U_33
_atom_site_aniso_U_12
_atom_site_aniso_U_13
_atom_site_aniso_U_23
Sn(1) 0.0445(4) 0.0437(4) 0.0448(4) 0.0004(3) 0.0045(3) 0.0027(3)
Sn(2) 0.0440(4) 0.0475(4) 0.0424(4) -0.0023(3) 0.0039(3) -0.0005(3)
Ru(1) 0.0450(4) 0.0423(4) 0.0413(4) 0.0032(3) 0.0060(3) -0.0007(3)
Ru(2) 0.0415(4) 0.0416(4) 0.0437(5) 0.0058(3) -0.0003(3) -0.0030(3)
Ru(3) 0.0530(5) 0.0420(4) 0.0433(5) -0.0031(3) -0.0046(3) -0.0054(4)
Ru(4) 0.0482(4) 0.0443(4) 0.0425(4) -0.0065(3) 0.0069(3) -0.0030(4)
Ru(5) 0.0465(4) 0.0430(4) 0.0487(5) 0.0062(3) -0.0009(3) 0.0048(4)
Ru(6) 0.0451(4) 0.0422(4) 0.0411(4) -0.0004(3) 0.0054(3) 0.0008(3)
Ru(7) 0.0386(4) 0.0495(5) 0.0440(5) 0.0017(3) -0.0009(3) 0.0008(4)
Ru(8) 0.0436(4) 0.0439(4) 0.0429(4) -0.0008(3) 0.0042(3) -0.0027(3)
Ru(9) 0.0443(4) 0.0462(5) 0.0445(5) -0.0076(3) 0.0044(3) 0.0038(4)
Ru(10) 0.0366(4) 0.0428(4) 0.0447(4) 0.0006(3) 0.0007(3) 0.0033(3)
O(11) 0.112(7) 0.075(6) 0.091(6) -0.039(5) 0.024(5) -0.014(5)
O(12) 0.124(7) 0.074(6) 0.075(6) -0.043(5) 0.017(5) -0.007(5)
O(13) 0.100(7) 0.141(9) 0.091(7) 0.060(6) 0.040(5) 0.010(6)
O(21) 0.072(5) 0.093(6) 0.123(8) 0.027(5) 0.027(5) -0.023(6)
O(22) 0.138(8) 0.049(5) 0.099(7) 0.016(5) 0.030(6) 0.023(5)
O(23) 0.084(6) 0.142(9) 0.089(7) -0.023(6) -0.021(5) -0.022(6)
O(31) 0.120(7) 0.126(8) 0.098(7) -0.079(7) -0.029(6) 0.026(6)
O(32) 0.19(1) 0.122(9) 0.21(1) 0.079(9) -0.042(9) -0.09(1)
O(33) 0.127(7) 0.120(8) 0.051(5) -0.035(6) -0.019(5) 0.006(5)
O(41) 0.054(5) 0.107(7) 0.105(7) 0.002(5) 0.014(4) 0.015(5)
O(42) 0.140(8) 0.072(6) 0.057(5) -0.005(5) 0.011(5) 0.022(5)
O(43) 0.133(8) 0.082(6) 0.100(7) -0.044(6) 0.054(6) -0.034(5)
O(51) 0.123(7) 0.114(8) 0.074(6) 0.022(6) -0.016(5) 0.035(6)
O(52) 0.049(5) 0.122(8) 0.122(8) -0.004(5) 0.006(5) 0.024(6)
O(53) 0.133(8) 0.062(6) 0.129(8) 0.026(5) -0.029(6) -0.030(6)
O(61) 0.138(8) 0.047(5) 0.090(6) -0.009(5) 0.027(5) -0.002(4)
O(62) 0.055(5) 0.128(7) 0.088(6) 0.024(5) 0.021(4) 0.010(5)
O(63) 0.136(8) 0.058(5) 0.092(6) -0.022(5) 0.019(5) -0.011(5)
O(71) 0.047(5) 0.138(8) 0.116(7) 0.021(5) 0.030(5) 0.010(6)
O(72) 0.132(7) 0.056(5) 0.072(6) 0.020(5) -0.004(5) 0.011(4)
O(73) 0.112(7) 0.103(7) 0.093(7) -0.033(6) -0.037(5) -0.007(6)
O(81) 0.089(6) 0.104(7) 0.102(7) 0.044(5) 0.020(5) -0.023(5)
O(82) 0.092(6) 0.109(7) 0.063(5) 0.002(5) -0.018(5) -0.015(5)
O(83) 0.156(9) 0.078(6) 0.110(8) -0.057(6) 0.033(6) -0.004(5)
O(91) 0.059(5) 0.17(1) 0.148(9) -0.009(6) 0.025(6) 0.050(8)
O(92) 0.101(7) 0.108(7) 0.099(7) -0.008(5) -0.009(5) 0.050(6)
O(93) 0.21(1) 0.060(6) 0.100(7) -0.035(6) 0.032(7) -0.016(5)
O(101) 0.065(5) 0.091(6) 0.095(6) -0.025(5) 0.011(4) 0.001(5)
O(102) 0.084(5) 0.049(5) 0.096(6) 0.016(4) 0.004(4) 0.004(4)
O(103) 0.090(6) 0.088(6) 0.062(5) -0.002(4) -0.017(4) 0.017(4)
C(1) 0.041(5) 0.033(5) 0.047(5) 0.005(4) 0.000(4) -0.005(4)
C(2) 0.040(5) 0.036(5) 0.049(6) -0.002(4) 0.000(4) -0.004(4)
C(11) 0.065(7) 0.062(7) 0.055(7) 0.001(6) 0.019(5) 0.000(5)
C(12) 0.081(7) 0.033(5) 0.052(6) -0.003(5) 0.016(5) 0.000(5)
C(13) 0.074(7) 0.075(8) 0.054(7) 0.020(6) 0.011(6) 0.007(6)
C(21) 0.050(6) 0.071(7) 0.068(7) 0.010(5) 0.000(5) -0.016(6)
C(22) 0.088(8) 0.059(7) 0.051(7) 0.011(6) 0.006(6) -0.015(6)
C(23) 0.063(7) 0.085(8) 0.050(7) 0.001(6) -0.010(5) -0.003(6)
C(31) 0.074(8) 0.071(8) 0.067(8) -0.025(6) -0.018(6) -0.001(6)
C(32) 0.097(9) 0.059(7) 0.11(1) 0.013(7) -0.025(7) -0.039(7)
C(33) 0.067(7) 0.069(7) 0.057(7) -0.011(5) -0.008(6) -0.005(6)
C(41) 0.061(7) 0.066(7) 0.051(6) -0.009(5) 0.009(5) 0.000(5)
C(42) 0.070(7) 0.051(6) 0.063(7) 0.001(5) 0.018(6) -0.008(6)
C(43) 0.069(7) 0.060(7) 0.061(7) -0.021(6) 0.022(5) -0.009(6)
C(51) 0.061(7) 0.078(8) 0.066(8) 0.007(6) -0.004(6) 0.016(7)
C(52) 0.063(7) 0.064(7) 0.064(7) 0.013(6) -0.010(6) 0.007(6)
C(53) 0.073(7) 0.054(7) 0.069(8) 0.023(6) -0.003(6) 0.009(6)
C(61) 0.082(7) 0.043(6) 0.050(6) 0.000(5) 0.013(5) 0.003(5)
C(62) 0.062(7) 0.066(7) 0.045(6) 0.003(5) 0.006(5) 0.010(5)
C(63) 0.070(7) 0.041(6) 0.057(7) 0.008(5) 0.011(5) 0.002(5)
C(71) 0.051(7) 0.071(7) 0.071(8) 0.014(5) -0.008(6) 0.006(6)
C(72) 0.061(6) 0.074(8) 0.048(6) 0.004(6) -0.001(5) -0.022(6)
C(73) 0.070(7) 0.081(8) 0.060(7) -0.005(6) -0.010(6) -0.002(6)
C(81) 0.067(7) 0.075(8) 0.047(6) 0.011(6) 0.008(5) -0.010(6)
C(82) 0.056(6) 0.062(7) 0.055(7) 0.002(5) -0.001(5) -0.011(5)
C(83) 0.081(8) 0.047(6) 0.072(8) -0.008(6) 0.009(6) -0.009(6)
C(91) 0.046(6) 0.082(8) 0.079(8) -0.007(5) 0.006(6) 0.022(6)
C(92) 0.065(7) 0.074(8) 0.064(8) -0.017(6) 0.003(6) 0.004(6)
C(93) 0.089(8) 0.042(6) 0.072(8) -0.010(6) 0.007(6) 0.000(6)
C(101) 0.047(6) 0.061(6) 0.057(6) -0.007(5) 0.004(5) -0.009(5)
C(102) 0.060(6) 0.041(6) 0.049(6) 0.005(5) 0.005(5) 0.009(5)
C(103) 0.058(6) 0.056(6) 0.053(7) -0.001(5) 0.000(5) 0.003(5)
C(111) 0.060(6) 0.043(5) 0.055(7) -0.008(5) 0.014(5) -0.004(5)
C(112) 0.061(7) 0.063(7) 0.059(7) 0.005(5) 0.003(5) 0.003(5)
C(113) 0.050(6) 0.077(8) 0.082(8) -0.020(6) 0.010(6) -0.007(7)
C(114) 0.062(7) 0.052(7) 0.10(1) -0.010(5) 0.032(7) 0.002(6)
C(115) 0.096(9) 0.072(8) 0.068(8) 0.009(7) 0.038(7) 0.025(6)
C(116) 0.054(6) 0.065(7) 0.069(7) -0.001(5) 0.007(5) 0.007(6)
C(121) 0.052(6) 0.047(5) 0.041(5) -0.004(5) 0.007(4) 0.008(4)
C(122) 0.061(7) 0.10(1) 0.10(1) 0.005(7) -0.016(7) -0.017(8)
C(123) 0.11(1) 0.09(1) 0.13(1) 0.024(8) 0.00(1) -0.05(1)
C(124) 0.13(1) 0.048(7) 0.057(7) 0.001(7) 0.004(7) 0.001(6)
C(125) 0.095(9) 0.084(9) 0.073(9) 0.003(8) -0.013(7) -0.018(7)
C(126) 0.066(7) 0.090(9) 0.080(8) 0.006(6) -0.008(6) -0.026(7)
C(131) 0.053(6) 0.047(6) 0.043(6) 0.007(5) 0.000(4) 0.003(4)
C(132) 0.072(7) 0.057(7) 0.100(9) 0.021(6) 0.028(7) 0.016(6)
C(133) 0.10(1) 0.071(8) 0.10(1) 0.027(8) 0.021(8) 0.027(7)
C(134) 0.080(9) 0.11(1) 0.069(8) 0.051(9) -0.001(7) 0.005(8)
C(135) 0.057(7) 0.11(1) 0.09(1) 0.007(7) -0.010(6) -0.014(8)
C(136) 0.060(7) 0.057(7) 0.072(7) 0.012(5) 0.006(5) 0.002(5)
C(141) 0.051(6) 0.044(5) 0.045(6) 0.000(4) 0.005(4) -0.007(4)
C(142) 0.068(7) 0.074(7) 0.055(7) -0.014(6) 0.000(5) 0.004(6)
C(143) 0.061(7) 0.077(8) 0.081(9) -0.026(6) -0.001(6) 0.009(7)
C(144) 0.060(7) 0.078(8) 0.084(9) -0.011(6) 0.025(6) 0.007(7)
C(145) 0.077(8) 0.093(9) 0.059(7) -0.006(7) 0.031(6) 0.002(6)
C(146) 0.060(6) 0.061(7) 0.061(7) 0.000(5) 0.004(5) -0.001(5)
C(151) 0.045(5) 0.053(6) 0.044(6) -0.002(5) 0.008(4) -0.003(5)
C(152) 0.059(7) 0.088(9) 0.093(9) 0.001(6) -0.001(6) -0.032(7)
C(153) 0.084(9) 0.09(1) 0.11(1) 0.008(7) 0.001(8) -0.035(9)
C(154) 0.12(1) 0.049(7) 0.066(8) -0.006(7) 0.021(7) -0.011(6)
C(155) 0.105(9) 0.062(7) 0.058(7) -0.014(7) -0.012(6) -0.003(6)
C(156) 0.074(7) 0.062(7) 0.057(7) -0.005(6) -0.007(6) 0.003(6)
C(161) 0.048(6) 0.057(6) 0.040(5) -0.001(5) 0.004(4) 0.005(5)
C(162) 0.064(7) 0.057(7) 0.091(9) 0.004(6) 0.030(6) 0.010(6)
C(163) 0.083(9) 0.073(8) 0.12(1) 0.028(7) 0.035(8) 0.042(8)
C(164) 0.068(8) 0.09(1) 0.088(9) 0.028(7) 0.009(7) 0.018(7)
C(165) 0.057(7) 0.10(1) 0.073(8) 0.001(7) -0.002(6) 0.006(7)
C(166) 0.068(7) 0.066(7) 0.040(6) 0.010(6) 0.000(5) 0.005(5)

loop_
_atom_type_symbol
_atom_type_oxidation_number
_atom_type_number_in_cell
_atom_type_scat_dispersion_real
_atom_type_scat_dispersion_imag
_atom_type_scat_source
Ru 0 20 -1.420 0.836
;International Tables for Crystallography
(1992, Vol. C, Tables 4.2.6.8 and 6.1.1.1)
;
Sn 0 4 -0.873 1.424
;International Tables for Crystallography
(1992, Vol. C, Tables 4.2.6.8 and 6.1.1.1)
;
O 0 60 0.008 0.006
;International Tables for Crystallography
(1992, Vol. C, Tables 4.2.6.8 and 6.1.1.1)
;
C 0 136 0.002 0.002
;International Tables for Crystallography
(1992, Vol. C, Tables 4.2.6.8 and 6.1.1.1)
;
H 0 64 0.000 0.000
;International Tables for Crystallography
(1992, Vol. C, Table 6.1.1.2)
;

loop_
_geom_angle_atom_site_label_1
_geom_angle_atom_site_label_2
_geom_angle_atom_site_label_3
_geom_angle
_geom_angle_site_symmetry_1
_geom_angle_site_symmetry_2
_geom_angle_site_symmetry_3
_geom_angle_publ_flag
? ? ? ? ? ? ? ?

loop_
_geom_bond_atom_site_label_1
_geom_bond_atom_site_label_2
_geom_bond_distance
_geom_bond_site_symmetry_1
_geom_bond_site_symmetry_2
_geom_bond_publ_flag
? ? ? ? ? ?

loop_
_geom_contact_atom_site_label_1
_geom_contact_atom_site_label_2
_geom_contact_distance
_geom_contact_site_symmetry_1
_geom_contact_site_symmetry_2
_geom_contact_publ_flag
? ? ? ? ? ?

loop_
_geom_torsion_atom_site_label_1
_geom_torsion_atom_site_label_2
_geom_torsion_atom_site_label_3
_geom_torsion_atom_site_label_4
_geom_torsion_site_symmetry_1
_geom_torsion_site_symmetry_2
_geom_torsion_site_symmetry_3
_geom_torsion_site_symmetry_4
_geom_torsion
_geom_torsion_publ_flag
Sn(1) Ru(1) Ru(2) Ru(3) . . . . -151.53(3) no
Sn(1) Ru(1) Ru(2) Ru(4) . . . . 148.96(3) no
Sn(1) Ru(1) Ru(2) C(1) . . . . 179.0(3) no
Sn(1) Ru(1) Ru(2) C(21) . . . . -109(4) no
Sn(1) Ru(1) Ru(2) C(22) . . . . -45.7(3) no
Sn(1) Ru(1) Ru(2) C(23) . . . . 53.9(3) no
Sn(1) Ru(1) Ru(5) Ru(3) . . . . 164.7(4) no
Sn(1) Ru(1) Ru(5) Ru(4) . . . . -135.7(4) no
Sn(1) Ru(1) Ru(5) C(1) . . . . -165.6(5) no
Sn(1) Ru(1) Ru(5) C(51) . . . . 25(5) no
Sn(1) Ru(1) Ru(5) C(52) . . . . 63.4(5) no
Sn(1) Ru(1) Ru(5) C(53) . . . . -35.4(5) no
Sn(1) Ru(1) C(1) Ru(2) . . . . -1.7(5) no
Sn(1) Ru(1) C(1) Ru(3) . . . . -94.1(6) no
Sn(1) Ru(1) C(1) Ru(4) . . . . 89.0(6) no
Sn(1) Ru(1) C(1) Ru(5) . . . . 177.77(8) no
Sn(1) Ru(1) C(11) O(11) . . . . -13.1(1) no
Sn(1) Ru(1) C(12) O(12) . . . . 6(9) no
Sn(1) Ru(1) C(13) O(13) . . . . -172.7(2) no
Sn(1) C(111) C(112) C(113) . . . . 172.7(8) no
Sn(1) C(111) C(116) C(115) . . . . -175.0(8) no
Sn(1) C(121) C(122) C(123) . . . . -179(1) no
Sn(1) C(121) C(126) C(125) . . . . 178(1) no
Sn(1) C(131) C(132) C(133) . . . . -176.9(9) no
Sn(1) C(131) C(136) C(135) . . . . 176.8(8) no
Sn(2) Ru(6) Ru(7) Ru(8) . . . . -149.10(3) no
Sn(2) Ru(6) Ru(7) Ru(9) . . . . 151.03(3) no
Sn(2) Ru(6) Ru(7) C(2) . . . . -179.5(3) no
Sn(2) Ru(6) Ru(7) C(71) . . . . -170(9) no
Sn(2) Ru(6) Ru(7) C(72) . . . . -45.3(3) no
Sn(2) Ru(6) Ru(7) C(73) . . . . 52.1(3) no
Sn(2) Ru(6) Ru(10) Ru(8) . . . . 147.3(3) no
Sn(2) Ru(6) Ru(10) Ru(9) . . . . -152.4(3) no
Sn(2) Ru(6) Ru(10) C(2) . . . . 178.1(4) no
Sn(2) Ru(6) Ru(10) C(101) . . . . 47.9(4) no
Sn(2) Ru(6) Ru(10) C(102) . . . . -49.9(4) no
Sn(2) Ru(6) Ru(10) C(103) . . . . -12(4) no
Sn(2) Ru(6) C(2) Ru(7) . . . . 0.8(5) no
Sn(2) Ru(6) C(2) Ru(8) . . . . -92.0(6) no
Sn(2) Ru(6) C(2) Ru(9) . . . . 92.4(7) no
Sn(2) Ru(6) C(2) Ru(10) . . . . -179.60(9) no
Sn(2) Ru(6) C(61) O(61) . . . . 16.4(1) no
Sn(2) Ru(6) C(62) O(62) . . . . -167.7(1) no
Sn(2) Ru(6) C(63) O(63) . . . . 54.9(1) no
Sn(2) C(141) C(142) C(143) . . . . 176.1(8) no
Sn(2) C(141) C(146) C(145) . . . . -175.9(8) no
Sn(2) C(151) C(152) C(153) . . . . -174(1) no
Sn(2) C(151) C(156) C(155) . . . . 175.3(8) no
Sn(2) C(161) C(162) C(163) . . . . -178.6(9) no
Sn(2) C(161) C(166) C(165) . . . . 178.9(8) no
Ru(1) Sn(1) C(111) C(112) . . . . 20.5(9) no
Ru(1) Sn(1) C(111) C(116) . . . . -168.4(7) no
Ru(1) Sn(1) C(121) C(122) . . . . -71.5(9) no
Ru(1) Sn(1) C(121) C(126) . . . . 112.4(9) no
Ru(1) Sn(1) C(131) C(132) . . . . 102.6(9) no
Ru(1) Sn(1) C(131) C(136) . . . . -74.7(8) no
Ru(1) Ru(2) Ru(3) Ru(4) . . . . -88.34(3) no
Ru(1) Ru(2) Ru(3) Ru(5) . . . . -30.93(3) no
Ru(1) Ru(2) Ru(3) C(1) . . . . -28.6(3) no
Ru(1) Ru(2) Ru(3) C(31) . . . . 60.6(4) no
Ru(1) Ru(2) Ru(3) C(32) . . . . 151.6(4) no
Ru(1) Ru(2) Ru(3) C(33) . . . . -111(1) no
Ru(1) Ru(2) Ru(4) Ru(3) . . . . 87.52(3) no
Ru(1) Ru(2) Ru(4) Ru(5) . . . . 30.53(3) no
Ru(1) Ru(2) Ru(4) C(1) . . . . 28.8(3) no
Ru(1) Ru(2) Ru(4) C(41) . . . . -156.4(3) no
Ru(1) Ru(2) Ru(4) C(42) . . . . 99(1) no
Ru(1) Ru(2) Ru(4) C(43) . . . . -63.7(3) no
Ru(1) Ru(2) C(1) Ru(3) . . . . 138.4(4) no
Ru(1) Ru(2) C(1) Ru(4) . . . . -138.1(4) no
Ru(1) Ru(2) C(1) Ru(5) . . . . -173(6) no
Ru(1) Ru(2) C(21) O(21) . . . . 5.0(5) no
Ru(1) Ru(2) C(22) O(22) . . . . -111.7(2) no
Ru(1) Ru(2) C(23) O(23) . . . . 110(7) no
Ru(1) Ru(5) Ru(3) Ru(2) . . . . 31.16(3) no
Ru(1) Ru(5) Ru(3) Ru(4) . . . . 88.02(3) no
Ru(1) Ru(5) Ru(3) C(1) . . . . 28.9(3) no
Ru(1) Ru(5) Ru(3) C(31) . . . . -73.9(3) no
Ru(1) Ru(5) Ru(3) C(32) . . . . 54(4) no
Ru(1) Ru(5) Ru(3) C(33) . . . . -167.2(3) no
Ru(1) Ru(5) Ru(4) Ru(2) . . . . -30.78(3) no
Ru(1) Ru(5) Ru(4) Ru(3) . . . . -88.45(3) no
Ru(1) Ru(5) Ru(4) C(1) . . . . -29.1(3) no
Ru(1) Ru(5) Ru(4) C(41) . . . . -82(2) no
Ru(1) Ru(5) Ru(4) C(42) . . . . 164.4(3) no
Ru(1) Ru(5) Ru(4) C(43) . . . . 72.0(3) no
Ru(1) Ru(5) C(1) Ru(2) . . . . 173(6) no
Ru(1) Ru(5) C(1) Ru(3) . . . . -138.4(4) no
Ru(1) Ru(5) C(1) Ru(4) . . . . 138.1(4) no
Ru(1) Ru(5) C(51) O(51) . . . . -21.7(4) no
Ru(1) Ru(5) C(52) O(52) . . . . 38.4(6) no
Ru(1) Ru(5) C(53) O(53) . . . . 7.1(5) no
Ru(1) C(1) Ru(2) Ru(3) . . . . -138.4(4) no
Ru(1) C(1) Ru(2) Ru(4) . . . . 138.1(4) no
Ru(1) C(1) Ru(2) C(21) . . . . -173.0(4) no
Ru(1) C(1) Ru(2) C(22) . . . . -52.2(5) no
Ru(1) C(1) Ru(2) C(23) . . . . 66.8(5) no
Ru(1) C(1) Ru(3) Ru(2) . . . . 93.8(7) no
Ru(1) C(1) Ru(3) Ru(4) . . . . -177.9(8) no
Ru(1) C(1) Ru(3) Ru(5) . . . . -89.6(6) no
Ru(1) C(1) Ru(3) C(31) . . . . -7.2(7) no
Ru(1) C(1) Ru(3) C(32) . . . . 94.1(8) no
Ru(1) C(1) Ru(3) C(33) . . . . -111.3(7) no
Ru(1) C(1) Ru(4) Ru(2) . . . . -92.5(6) no
Ru(1) C(1) Ru(4) Ru(3) . . . . 178.0(8) no
Ru(1) C(1) Ru(4) Ru(5) . . . . 90.0(6) no
Ru(1) C(1) Ru(4) C(41) . . . . -99.4(7) no
Ru(1) C(1) Ru(4) C(42) . . . . 107.5(7) no
Ru(1) C(1) Ru(4) C(43) . . . . 4.7(7) no
Ru(1) C(1) Ru(5) Ru(3) . . . . 138.4(4) no
Ru(1) C(1) Ru(5) Ru(4) . . . . -138.1(4) no
Ru(1) C(1) Ru(5) C(51) . . . . 178.8(5) no
Ru(1) C(1) Ru(5) C(52) . . . . 56.0(5) no
Ru(1) C(1) Ru(5) C(53) . . . . -56.6(5) no
Ru(2) Ru(1) Sn(1) C(111) . . . . 122.0(3) no
Ru(2) Ru(1) Sn(1) C(121) . . . . -124.4(2) no
Ru(2) Ru(1) Sn(1) C(131) . . . . -2.9(3) no
Ru(2) Ru(1) Ru(5) Ru(3) . . . . -30.14(3) no
Ru(2) Ru(1) Ru(5) Ru(4) . . . . 29.48(3) no
Ru(2) Ru(1) Ru(5) C(1) . . . . -0.4(3) no
Ru(2) Ru(1) Ru(5) C(51) . . . . -169(5) no
Ru(2) Ru(1) Ru(5) C(52) . . . . -131.4(3) no
Ru(2) Ru(1) Ru(5) C(53) . . . . 129.8(3) no
Ru(2) Ru(1) C(1) Ru(3) . . . . -92.4(6) no
Ru(2) Ru(1) C(1) Ru(4) . . . . 90.7(6) no
Ru(2) Ru(1) C(1) Ru(5) . . . . 179.4(5) no
Ru(2) Ru(1) C(11) O(11) . . . . -115.5(1) no
Ru(2) Ru(1) C(12) O(12) . . . . 109(9) no
Ru(2) Ru(1) C(13) O(13) . . . . 9.0(2) no
Ru(2) Ru(3) Ru(4) Ru(5) . . . . 104.79(3) no
Ru(2) Ru(3) Ru(4) C(1) . . . . 51.9(3) no
Ru(2) Ru(3) Ru(4) C(41) . . . . -74.2(3) no
Ru(2) Ru(3) Ru(4) C(42) . . . . -176.6(3) no
Ru(2) Ru(3) Ru(4) C(43) . . . . 64.8(7) no
Ru(2) Ru(3) Ru(5) Ru(4) . . . . -56.86(3) no
Ru(2) Ru(3) Ru(5) C(1) . . . . 2.3(3) no
Ru(2) Ru(3) Ru(5) C(51) . . . . -151.5(3) no
Ru(2) Ru(3) Ru(5) C(52) . . . . 116.0(3) no
Ru(2) Ru(3) Ru(5) C(53) . . . . -37.8(9) no
Ru(2) Ru(3) C(1) Ru(4) . . . . -88.3(3) no
Ru(2) Ru(3) C(1) Ru(5) . . . . -176.7(5) no
Ru(2) Ru(3) C(31) O(31) . . . . 175.0(2) no
Ru(2) Ru(3) C(32) O(32) . . . . 176.9(3) no
Ru(2) Ru(3) C(33) O(33) . . . . -38.2(1) no
Ru(2) Ru(4) Ru(3) Ru(5) . . . . -104.79(3) no
Ru(2) Ru(4) Ru(3) C(1) . . . . -51.9(3) no
Ru(2) Ru(4) Ru(3) C(31) . . . . -69.2(6) no
Ru(2) Ru(4) Ru(3) C(32) . . . . 71.3(5) no
Ru(2) Ru(4) Ru(3) C(33) . . . . 172.9(3) no
Ru(2) Ru(4) Ru(5) Ru(3) . . . . 57.67(3) no
Ru(2) Ru(4) Ru(5) C(1) . . . . -1.7(3) no
Ru(2) Ru(4) Ru(5) C(51) . . . . 150.6(3) no
Ru(2) Ru(4) Ru(5) C(52) . . . . 37.2(9) no
Ru(2) Ru(4) Ru(5) C(53) . . . . -115.3(3) no
Ru(2) Ru(4) C(1) Ru(3) . . . . 89.6(3) no
Ru(2) Ru(4) C(1) Ru(5) . . . . 177.5(5) no
Ru(2) Ru(4) C(41) O(41) . . . . -170.9(3) no
Ru(2) Ru(4) C(42) O(42) . . . . 93.3(5) no
Ru(2) Ru(4) C(43) O(43) . . . . -156.2(1) no
Ru(2) C(1) Ru(1) Ru(5) . . . . -179.4(5) no
Ru(2) C(1) Ru(1) C(11) . . . . 83.8(4) no
Ru(2) C(1) Ru(1) C(12) . . . . -83.2(4) no
Ru(2) C(1) Ru(1) C(13) . . . . 179.5(5) no
Ru(2) C(1) Ru(3) Ru(4) . . . . 88.3(3) no
Ru(2) C(1) Ru(3) Ru(5) . . . . 176.7(5) no
Ru(2) C(1) Ru(3) C(31) . . . . -101.0(4) no
Ru(2) C(1) Ru(3) C(32) . . . . 0.3(7) no
Ru(2) C(1) Ru(3) C(33) . . . . 154.9(4) no
Ru(2) C(1) Ru(4) Ru(3) . . . . -89.6(3) no
Ru(2) C(1) Ru(4) Ru(5) . . . . -177.5(5) no
Ru(2) C(1) Ru(4) C(41) . . . . -6.9(6) no
Ru(2) C(1) Ru(4) C(42) . . . . -160.1(4) no
Ru(2) C(1) Ru(4) C(43) . . . . 97.2(4) no
Ru(2) C(1) Ru(5) Ru(3) . . . . -49(6) no
Ru(2) C(1) Ru(5) Ru(4) . . . . 34(6) no
Ru(2) C(1) Ru(5) C(51) . . . . -9(6) no
Ru(2) C(1) Ru(5) C(52) . . . . -131(6) no
Ru(2) C(1) Ru(5) C(53) . . . . 116(6) no
Ru(3) Ru(2) Ru(1) Ru(5) . . . . 29.87(3) no
Ru(3) Ru(2) Ru(1) C(1) . . . . 29.5(3) no
Ru(3) Ru(2) Ru(1) C(11) . . . . -68.1(3) no
Ru(3) Ru(2) Ru(1) C(12) . . . . 127.5(3) no
Ru(3) Ru(2) Ru(1) C(13) . . . . 27(2) no
Ru(3) Ru(2) Ru(4) Ru(5) . . . . -56.98(3) no
Ru(3) Ru(2) Ru(4) C(1) . . . . -58.7(3) no
Ru(3) Ru(2) Ru(4) C(41) . . . . 116.0(3) no
Ru(3) Ru(2) Ru(4) C(42) . . . . 12(1) no
Ru(3) Ru(2) Ru(4) C(43) . . . . -151.2(3) no
Ru(3) Ru(2) C(1) Ru(4) . . . . 83.4(3) no
Ru(3) Ru(2) C(1) Ru(5) . . . . 49(6) no
Ru(3) Ru(2) C(21) O(21) . . . . 47.0(5) no
Ru(3) Ru(2) C(22) O(22) . . . . -26.9(2) no
Ru(3) Ru(2) C(23) O(23) . . . . 21(7) no
Ru(3) Ru(4) Ru(2) C(1) . . . . 58.7(3) no
Ru(3) Ru(4) Ru(2) C(21) . . . . -87.1(3) no
Ru(3) Ru(4) Ru(2) C(22) . . . . 25(1) no
Ru(3) Ru(4) Ru(2) C(23) . . . . -178.9(3) no
Ru(3) Ru(4) Ru(5) C(1) . . . . -59.4(3) no
Ru(3) Ru(4) Ru(5) C(51) . . . . 92.9(3) no
Ru(3) Ru(4) Ru(5) C(52) . . . . -20.4(9) no
Ru(3) Ru(4) Ru(5) C(53) . . . . -173.0(3) no
Ru(3) Ru(4) C(1) Ru(5) . . . . 87.9(3) no
Ru(3) Ru(4) C(41) O(41) . . . . -113.7(3) no
Ru(3) Ru(4) C(42) O(42) . . . . 103.9(5) no
Ru(3) Ru(4) C(43) O(43) . . . . 149.6(1) no
Ru(3) Ru(5) Ru(1) C(1) . . . . -29.8(3) no
Ru(3) Ru(5) Ru(1) C(11) . . . . 58.2(3) no
Ru(3) Ru(5) Ru(1) C(12) . . . . -118.1(3) no
Ru(3) Ru(5) Ru(1) C(13) . . . . 149.4(4) no
Ru(3) Ru(5) Ru(4) C(1) . . . . 59.4(3) no
Ru(3) Ru(5) Ru(4) C(41) . . . . 6(2) no
Ru(3) Ru(5) Ru(4) C(42) . . . . -107.2(3) no
Ru(3) Ru(5) Ru(4) C(43) . . . . 160.5(3) no
Ru(3) Ru(5) C(1) Ru(4) . . . . -83.5(3) no
Ru(3) Ru(5) C(51) O(51) . . . . -160.7(3) no
Ru(3) Ru(5) C(52) O(52) . . . . -47.6(6) no
Ru(3) Ru(5) C(53) O(53) . . . . 76.3(6) no
Ru(3) C(1) Ru(1) Ru(5) . . . . 88.2(6) no
Ru(3) C(1) Ru(1) C(11) . . . . -8.6(7) no
Ru(3) C(1) Ru(1) C(12) . . . . -175.6(6) no
Ru(3) C(1) Ru(1) C(13) . . . . 87.1(8) no
Ru(3) C(1) Ru(2) Ru(4) . . . . -83.4(3) no
Ru(3) C(1) Ru(2) C(21) . . . . -34.5(6) no
Ru(3) C(1) Ru(2) C(22) . . . . 86.3(4) no
Ru(3) C(1) Ru(2) C(23) . . . . -154.7(4) no
Ru(3) C(1) Ru(4) Ru(5) . . . . -87.9(3) no
Ru(3) C(1) Ru(4) C(41) . . . . 82.7(5) no
Ru(3) C(1) Ru(4) C(42) . . . . -70.5(5) no
Ru(3) C(1) Ru(4) C(43) . . . . -173.2(4) no
Ru(3) C(1) Ru(5) Ru(4) . . . . 83.5(3) no
Ru(3) C(1) Ru(5) C(51) . . . . 40.4(7) no
Ru(3) C(1) Ru(5) C(52) . . . . -82.4(4) no
Ru(3) C(1) Ru(5) C(53) . . . . 165.0(4) no
Ru(4) Ru(2) Ru(1) Ru(5) . . . . -29.64(3) no
Ru(4) Ru(2) Ru(1) C(1) . . . . -30.0(3) no
Ru(4) Ru(2) Ru(1) C(11) . . . . -127.6(3) no
Ru(4) Ru(2) Ru(1) C(12) . . . . 68.0(3) no
Ru(4) Ru(2) Ru(1) C(13) . . . . -33(2) no
Ru(4) Ru(2) Ru(3) Ru(5) . . . . 57.41(3) no
Ru(4) Ru(2) Ru(3) C(1) . . . . 59.7(3) no
Ru(4) Ru(2) Ru(3) C(31) . . . . 148.9(4) no
Ru(4) Ru(2) Ru(3) C(32) . . . . -120.0(4) no
Ru(4) Ru(2) Ru(3) C(33) . . . . -22(1) no
Ru(4) Ru(2) C(1) Ru(5) . . . . -34(6) no
Ru(4) Ru(2) C(21) O(21) . . . . 106.3(5) no
Ru(4) Ru(2) C(22) O(22) . . . . -48.8(2) no
Ru(4) Ru(2) C(23) O(23) . . . . 23(7) no
Ru(4) Ru(3) Ru(2) C(1) . . . . -59.7(3) no
Ru(4) Ru(3) Ru(2) C(21) . . . . 95.3(3) no
Ru(4) Ru(3) Ru(2) C(22) . . . . -172.9(3) no
Ru(4) Ru(3) Ru(2) C(23) . . . . 2.5(7) no
Ru(4) Ru(3) Ru(5) C(1) . . . . 59.1(3) no
Ru(4) Ru(3) Ru(5) C(51) . . . . -94.7(3) no
Ru(4) Ru(3) Ru(5) C(52) . . . . 172.8(3) no
Ru(4) Ru(3) Ru(5) C(53) . . . . 19.1(9) no
Ru(4) Ru(3) C(1) Ru(5) . . . . -88.4(3) no
Ru(4) Ru(3) C(31) O(31) . . . . -128.2(2) no
Ru(4) Ru(3) C(32) O(32) . . . . 121.8(3) no
Ru(4) Ru(3) C(33) O(33) . . . . -57.9(1) no
Ru(4) Ru(5) Ru(1) C(1) . . . . 29.9(3) no
Ru(4) Ru(5) Ru(1) C(11) . . . . 117.8(3) no
Ru(4) Ru(5) Ru(1) C(12) . . . . -58.4(3) no
Ru(4) Ru(5) Ru(1) C(13) . . . . -151.0(4) no
Ru(4) Ru(5) Ru(3) C(1) . . . . -59.1(3) no
Ru(4) Ru(5) Ru(3) C(31) . . . . -161.9(3) no
Ru(4) Ru(5) Ru(3) C(32) . . . . -34(4) no
Ru(4) Ru(5) Ru(3) C(33) . . . . 104.8(3) no
Ru(4) Ru(5) C(51) O(51) . . . . 139.3(3) no
Ru(4) Ru(5) C(52) O(52) . . . . -29.8(6) no
Ru(4) Ru(5) C(53) O(53) . . . . 93.0(5) no
Ru(4) C(1) Ru(1) Ru(5) . . . . -88.8(6) no
Ru(4) C(1) Ru(1) C(11) . . . . 174.5(6) no
Ru(4) C(1) Ru(1) C(12) . . . . 7.4(7) no
Ru(4) C(1) Ru(1) C(13) . . . . -89.9(8) no
Ru(4) C(1) Ru(2) C(21) . . . . 48.9(6) no
Ru(4) C(1) Ru(2) C(22) . . . . 169.7(3) no
Ru(4) C(1) Ru(2) C(23) . . . . -71.3(5) no
Ru(4) C(1) Ru(3) Ru(5) . . . . 88.4(3) no
Ru(4) C(1) Ru(3) C(31) . . . . 170.7(4) no
Ru(4) C(1) Ru(3) C(32) . . . . -88.0(6) no
Ru(4) C(1) Ru(3) C(33) . . . . 66.6(5) no
Ru(4) C(1) Ru(5) C(51) . . . . -43.0(7) no
Ru(4) C(1) Ru(5) C(52) . . . . -165.9(4) no
Ru(4) C(1) Ru(5) C(53) . . . . 81.5(4) no
Ru(5) Ru(1) Sn(1) C(111) . . . . -73.0(5) no
Ru(5) Ru(1) Sn(1) C(121) . . . . 40.5(4) no
Ru(5) Ru(1) Sn(1) C(131) . . . . 162.1(4) no
Ru(5) Ru(1) Ru(2) C(1) . . . . 0.4(3) no
Ru(5) Ru(1) Ru(2) C(21) . . . . 72(4) no
Ru(5) Ru(1) Ru(2) C(22) . . . . 135.7(3) no
Ru(5) Ru(1) Ru(2) C(23) . . . . -124.7(3) no
Ru(5) Ru(1) C(11) O(11) . . . . 161.8(1) no
Ru(5) Ru(1) C(12) O(12) . . . . -168(9) no
Ru(5) Ru(1) C(13) O(13) . . . . 5.9(2) no
Ru(5) Ru(3) Ru(2) C(1) . . . . -2.3(3) no
Ru(5) Ru(3) Ru(2) C(21) . . . . 152.7(3) no
Ru(5) Ru(3) Ru(2) C(22) . . . . -115.5(3) no
Ru(5) Ru(3) Ru(2) C(23) . . . . 59.9(7) no
Ru(5) Ru(3) Ru(4) C(1) . . . . -52.9(3) no
Ru(5) Ru(3) Ru(4) C(41) . . . . -178.9(3) no
Ru(5) Ru(3) Ru(4) C(42) . . . . 78.6(3) no
Ru(5) Ru(3) Ru(4) C(43) . . . . -40.0(7) no
Ru(5) Ru(3) C(31) O(31) . . . . -97.7(2) no
Ru(5) Ru(3) C(32) O(32) . . . . 153.7(3) no
Ru(5) Ru(3) C(33) O(33) . . . . -117.4(1) no
Ru(5) Ru(4) Ru(2) C(1) . . . . 1.7(3) no
Ru(5) Ru(4) Ru(2) C(21) . . . . -144.1(3) no
Ru(5) Ru(4) Ru(2) C(22) . . . . -32(1) no
Ru(5) Ru(4) Ru(2) C(23) . . . . 124.1(3) no
Ru(5) Ru(4) Ru(3) C(1) . . . . 52.9(3) no
Ru(5) Ru(4) Ru(3) C(31) . . . . 35.6(6) no
Ru(5) Ru(4) Ru(3) C(32) . . . . 176.0(5) no
Ru(5) Ru(4) Ru(3) C(33) . . . . -82.4(3) no
Ru(5) Ru(4) C(41) O(41) . . . . -119.6(3) no
Ru(5) Ru(4) C(42) O(42) . . . . 162.1(5) no
Ru(5) Ru(4) C(43) O(43) . . . . 115.7(1) no
Ru(5) C(1) Ru(1) C(11) . . . . -96.7(4) no
Ru(5) C(1) Ru(1) C(12) . . . . 96.2(4) no
Ru(5) C(1) Ru(1) C(13) . . . . -1.1(6) no
Ru(5) C(1) Ru(2) C(21) . . . . 14(6) no
Ru(5) C(1) Ru(2) C(22) . . . . 135(6) no
Ru(5) C(1) Ru(2) C(23) . . . . -106(6) no
Ru(5) C(1) Ru(3) C(31) . . . . 82.3(4) no
Ru(5) C(1) Ru(3) C(32) . . . . -176.4(6) no
Ru(5) C(1) Ru(3) C(33) . . . . -21.8(6) no
Ru(5) C(1) Ru(4) C(41) . . . . 170.6(4) no
Ru(5) C(1) Ru(4) C(42) . . . . 17.4(5) no
Ru(5) C(1) Ru(4) C(43) . . . . -85.3(4) no
Ru(6) Sn(2) C(141) C(142) . . . . -0.5(9) no
Ru(6) Sn(2) C(141) C(146) . . . . 177.8(6) no
Ru(6) Sn(2) C(151) C(152) . . . . -54.2(9) no
Ru(6) Sn(2) C(151) C(156) . . . . 132.1(7) no
Ru(6) Sn(2) C(161) C(162) . . . . 102.7(8) no
Ru(6) Sn(2) C(161) C(166) . . . . -76.7(8) no
Ru(6) Ru(7) Ru(8) Ru(9) . . . . -88.49(3) no
Ru(6) Ru(7) Ru(8) Ru(10) . . . . -31.56(3) no
Ru(6) Ru(7) Ru(8) C(2) . . . . -29.6(3) no
Ru(6) Ru(7) Ru(8) C(81) . . . . 153.8(3) no
Ru(6) Ru(7) Ru(8) C(82) . . . . -102(2) no
Ru(6) Ru(7) Ru(8) C(83) . . . . 63.1(3) no
Ru(6) Ru(7) Ru(9) Ru(8) . . . . 86.75(3) no
Ru(6) Ru(7) Ru(9) Ru(10) . . . . 29.94(3) no
Ru(6) Ru(7) Ru(9) C(2) . . . . 28.4(3) no
Ru(6) Ru(7) Ru(9) C(91) . . . . -163.1(4) no
Ru(6) Ru(7) Ru(9) C(92) . . . . 65(2) no
Ru(6) Ru(7) Ru(9) C(93) . . . . -71.2(3) no
Ru(6) Ru(7) C(2) Ru(8) . . . . 136.8(4) no
Ru(6) Ru(7) C(2) Ru(9) . . . . -138.7(4) no
Ru(6) Ru(7) C(2) Ru(10) . . . . -174(7) no
Ru(6) Ru(7) C(71) O(71) . . . . -127.7(3) no
Ru(6) Ru(7) C(72) O(72) . . . . -141.1(2) no
Ru(6) Ru(7) C(73) O(73) . . . . 94.3(1) no
Ru(6) Ru(10) Ru(8) Ru(7) . . . . 32.24(3) no
Ru(6) Ru(10) Ru(8) Ru(9) . . . . 88.86(3) no
Ru(6) Ru(10) Ru(8) C(2) . . . . 30.3(3) no
Ru(6) Ru(10) Ru(8) C(81) . . . . 70(2) no
Ru(6) Ru(10) Ru(8) C(82) . . . . -158.2(3) no
Ru(6) Ru(10) Ru(8) C(83) . . . . -70.5(3) no
Ru(6) Ru(10) Ru(9) Ru(7) . . . . -30.61(3) no
Ru(6) Ru(10) Ru(9) Ru(8) . . . . -88.14(3) no
Ru(6) Ru(10) Ru(9) C(2) . . . . -29.1(3) no
Ru(6) Ru(10) Ru(9) C(91) . . . . -107(1) no
Ru(6) Ru(10) Ru(9) C(92) . . . . 154.7(3) no
Ru(6) Ru(10) Ru(9) C(93) . . . . 65.3(3) no
Ru(6) Ru(10) C(2) Ru(7) . . . . 174(7) no
Ru(6) Ru(10) C(2) Ru(8) . . . . -136.8(4) no
Ru(6) Ru(10) C(2) Ru(9) . . . . 138.7(4) no
Ru(6) Ru(10) C(101) O(101) . . . . 54.3(2) no
Ru(6) Ru(10) C(102) O(102) . . . . -25.1(3) no
Ru(6) Ru(10) C(103) O(103) . . . . 29.4(3) no
Ru(6) C(2) Ru(7) Ru(8) . . . . -136.8(4) no
Ru(6) C(2) Ru(7) Ru(9) . . . . 138.7(4) no
Ru(6) C(2) Ru(7) C(71) . . . . -179.5(4) no
Ru(6) C(2) Ru(7) C(72) . . . . -56.2(5) no
Ru(6) C(2) Ru(7) C(73) . . . . 60.9(5) no
Ru(6) C(2) Ru(8) Ru(7) . . . . 94.3(6) no
Ru(6) C(2) Ru(8) Ru(9) . . . . -177.1(8) no
Ru(6) C(2) Ru(8) Ru(10) . . . . -88.6(6) no
Ru(6) C(2) Ru(8) C(81) . . . . 98.7(7) no
Ru(6) C(2) Ru(8) C(82) . . . . -100.2(7) no
Ru(6) C(2) Ru(8) C(83) . . . . -2.7(7) no
Ru(6) C(2) Ru(9) Ru(7) . . . . -93.3(6) no
Ru(6) C(2) Ru(9) Ru(8) . . . . 177.0(8) no
Ru(6) C(2) Ru(9) Ru(10) . . . . 88.8(6) no
Ru(6) C(2) Ru(9) C(91) . . . . -108.9(7) no
Ru(6) C(2) Ru(9) C(92) . . . . 93.7(7) no
Ru(6) C(2) Ru(9) C(93) . . . . -6.0(7) no
Ru(6) C(2) Ru(10) Ru(8) . . . . 136.8(4) no
Ru(6) C(2) Ru(10) Ru(9) . . . . -138.7(4) no
Ru(6) C(2) Ru(10) C(101) . . . . 56.8(4) no
Ru(6) C(2) Ru(10) C(102) . . . . -54.0(4) no
Ru(6) C(2) Ru(10) C(103) . . . . -178.9(4) no
Ru(7) Ru(6) Sn(2) C(141) . . . . 136.6(2) no
Ru(7) Ru(6) Sn(2) C(151) . . . . -108.4(2) no
Ru(7) Ru(6) Sn(2) C(161) . . . . 16.4(3) no
Ru(7) Ru(6) Ru(10) Ru(8) . . . . -31.06(3) no
Ru(7) Ru(6) Ru(10) Ru(9) . . . . 29.17(3) no
Ru(7) Ru(6) Ru(10) C(2) . . . . -0.3(3) no
Ru(7) Ru(6) Ru(10) C(101) . . . . -130.5(3) no
Ru(7) Ru(6) Ru(10) C(102) . . . . 131.7(3) no
Ru(7) Ru(6) Ru(10) C(103) . . . . 169(4) no
Ru(7) Ru(6) C(2) Ru(8) . . . . -92.8(6) no
Ru(7) Ru(6) C(2) Ru(9) . . . . 91.6(6) no
Ru(7) Ru(6) C(2) Ru(10) . . . . 179.6(5) no
Ru(7) Ru(6) C(61) O(61) . . . . -88.2(1) no
Ru(7) Ru(6) C(62) O(62) . . . . 9.2(1) no
Ru(7) Ru(6) C(63) O(63) . . . . 159.3(1) no
Ru(7) Ru(8) Ru(9) Ru(10) . . . . 104.92(3) no
Ru(7) Ru(8) Ru(9) C(2) . . . . 52.0(3) no
Ru(7) Ru(8) Ru(9) C(91) . . . . -79.6(3) no
Ru(7) Ru(8) Ru(9) C(92) . . . . 176.3(3) no
Ru(7) Ru(8) Ru(9) C(93) . . . . 46.4(7) no
Ru(7) Ru(8) Ru(10) Ru(9) . . . . -56.62(3) no
Ru(7) Ru(8) Ru(10) C(2) . . . . 1.9(3) no
Ru(7) Ru(8) Ru(10) C(101) . . . . 116.9(3) no
Ru(7) Ru(8) Ru(10) C(102) . . . . -28.6(8) no
Ru(7) Ru(8) Ru(10) C(103) . . . . -149.2(3) no
Ru(7) Ru(8) C(2) Ru(9) . . . . -88.7(3) no
Ru(7) Ru(8) C(2) Ru(10) . . . . -177.2(5) no
Ru(7) Ru(8) C(81) O(81) . . . . -153.2(2) no
Ru(7) Ru(8) C(82) O(82) . . . . -94.2(2) no
Ru(7) Ru(8) C(83) O(83) . . . . 157(8) no
Ru(7) Ru(9) Ru(8) Ru(10) . . . . -104.92(3) no
Ru(7) Ru(9) Ru(8) C(2) . . . . -52.0(3) no
Ru(7) Ru(9) Ru(8) C(81) . . . . 72.0(3) no
Ru(7) Ru(9) Ru(8) C(82) . . . . 177.2(3) no
Ru(7) Ru(9) Ru(8) C(83) . . . . -62.6(7) no
Ru(7) Ru(9) Ru(10) Ru(8) . . . . 57.53(3) no
Ru(7) Ru(9) Ru(10) C(2) . . . . -1.5(3) no
Ru(7) Ru(9) Ru(10) C(101) . . . . 39.9(8) no
Ru(7) Ru(9) Ru(10) C(102) . . . . -113.2(3) no
Ru(7) Ru(9) Ru(10) C(103) . . . . 152.0(3) no
Ru(7) Ru(9) C(2) Ru(8) . . . . 89.7(3) no
Ru(7) Ru(9) C(2) Ru(10) . . . . 177.8(5) no
Ru(7) Ru(9) C(91) O(91) . . . . -142.0(1) no
Ru(7) Ru(9) C(92) O(92) . . . . -177.8(1) no
Ru(7) Ru(9) C(93) O(93) . . . . -141(9) no
Ru(7) C(2) Ru(6) Ru(10) . . . . -179.6(5) no
Ru(7) C(2) Ru(6) C(61) . . . . 82.1(4) no
Ru(7) C(2) Ru(6) C(62) . . . . -179.2(4) no
Ru(7) C(2) Ru(6) C(63) . . . . -84.3(4) no
Ru(7) C(2) Ru(8) Ru(9) . . . . 88.7(3) no
Ru(7) C(2) Ru(8) Ru(10) . . . . 177.2(5) no
Ru(7) C(2) Ru(8) C(81) . . . . 4.4(6) no
Ru(7) C(2) Ru(8) C(82) . . . . 165.5(4) no
Ru(7) C(2) Ru(8) C(83) . . . . -97.0(4) no
Ru(7) C(2) Ru(9) Ru(8) . . . . -89.7(3) no
Ru(7) C(2) Ru(9) Ru(10) . . . . -177.8(5) no
Ru(7) C(2) Ru(9) C(91) . . . . -15.6(6) no
Ru(7) C(2) Ru(9) C(92) . . . . -173.0(4) no
Ru(7) C(2) Ru(9) C(93) . . . . 87.3(4) no
Ru(7) C(2) Ru(10) Ru(8) . . . . -49(7) no
Ru(7) C(2) Ru(10) Ru(9) . . . . 35(7) no
Ru(7) C(2) Ru(10) C(101) . . . . -129(7) no
Ru(7) C(2) Ru(10) C(102) . . . . 120(7) no
Ru(7) C(2) Ru(10) C(103) . . . . -5(7) no
Ru(8) Ru(7) Ru(6) Ru(10) . . . . 30.70(3) no
Ru(8) Ru(7) Ru(6) C(2) . . . . 30.4(3) no
Ru(8) Ru(7) Ru(6) C(61) . . . . -68.7(3) no
Ru(8) Ru(7) Ru(6) C(62) . . . . 34(2) no
Ru(8) Ru(7) Ru(6) C(63) . . . . 127.3(3) no
Ru(8) Ru(7) Ru(9) Ru(10) . . . . -56.81(3) no
Ru(8) Ru(7) Ru(9) C(2) . . . . -58.3(3) no
Ru(8) Ru(7) Ru(9) C(91) . . . . 110.2(4) no
Ru(8) Ru(7) Ru(9) C(92) . . . . -22(2) no
Ru(8) Ru(7) Ru(9) C(93) . . . . -158.0(3) no
Ru(8) Ru(7) C(2) Ru(9) . . . . 84.5(3) no
Ru(8) Ru(7) C(2) Ru(10) . . . . 49(7) no
Ru(8) Ru(7) C(71) O(71) . . . . -148.2(4) no
Ru(8) Ru(7) C(72) O(72) . . . . -55.8(2) no
Ru(8) Ru(7) C(73) O(73) . . . . 18.2(1) no
Ru(8) Ru(9) Ru(7) C(2) . . . . 58.3(3) no
Ru(8) Ru(9) Ru(7) C(71) . . . . -91.9(3) no
Ru(8) Ru(9) Ru(7) C(72) . . . . 8(1) no
Ru(8) Ru(9) Ru(7) C(73) . . . . 175.6(3) no
Ru(8) Ru(9) Ru(10) C(2) . . . . -59.0(3) no
Ru(8) Ru(9) Ru(10) C(101) . . . . -17.7(8) no
Ru(8) Ru(9) Ru(10) C(102) . . . . -170.7(3) no
Ru(8) Ru(9) Ru(10) C(103) . . . . 94.5(3) no
Ru(8) Ru(9) C(2) Ru(10) . . . . 88.1(3) no
Ru(8) Ru(9) C(91) O(91) . . . . -83.0(1) no
Ru(8) Ru(9) C(92) O(92) . . . . 161.6(1) no
Ru(8) Ru(9) C(93) O(93) . . . . 179(8) no
Ru(8) Ru(10) Ru(6) C(2) . . . . -30.8(3) no
Ru(8) Ru(10) Ru(6) C(61) . . . . 56.4(3) no
Ru(8) Ru(10) Ru(6) C(62) . . . . 149.5(3) no
Ru(8) Ru(10) Ru(6) C(63) . . . . -119.6(3) no
Ru(8) Ru(10) Ru(9) C(2) . . . . 59.0(3) no
Ru(8) Ru(10) Ru(9) C(91) . . . . -19(1) no
Ru(8) Ru(10) Ru(9) C(92) . . . . -117.2(3) no
Ru(8) Ru(10) Ru(9) C(93) . . . . 153.4(3) no
Ru(8) Ru(10) C(2) Ru(9) . . . . -84.5(3) no
Ru(8) Ru(10) C(101) O(101) . . . . -32.1(2) no
Ru(8) Ru(10) C(102) O(102) . . . . 36.4(3) no
Ru(8) Ru(10) C(103) O(103) . . . . -130.3(2) no
Ru(8) C(2) Ru(6) Ru(10) . . . . 87.6(6) no
Ru(8) C(2) Ru(6) C(61) . . . . -10.7(7) no
Ru(8) C(2) Ru(6) C(62) . . . . 87.9(7) no
Ru(8) C(2) Ru(6) C(63) . . . . -177.2(6) no
Ru(8) C(2) Ru(7) Ru(9) . . . . -84.5(3) no
Ru(8) C(2) Ru(7) C(71) . . . . -42.7(6) no
Ru(8) C(2) Ru(7) C(72) . . . . 80.7(4) no
Ru(8) C(2) Ru(7) C(73) . . . . -162.3(4) no
Ru(8) C(2) Ru(9) Ru(10) . . . . -88.1(3) no
Ru(8) C(2) Ru(9) C(91) . . . . 74.1(6) no
Ru(8) C(2) Ru(9) C(92) . . . . -83.2(5) no
Ru(8) C(2) Ru(9) C(93) . . . . 177.1(4) no
Ru(8) C(2) Ru(10) Ru(9) . . . . 84.5(3) no
Ru(8) C(2) Ru(10) C(101) . . . . -80.0(4) no
Ru(8) C(2) Ru(10) C(102) . . . . 169.2(3) no
Ru(8) C(2) Ru(10) C(103) . . . . 44.3(6) no
Ru(9) Ru(7) Ru(6) Ru(10) . . . . -29.17(3) no
Ru(9) Ru(7) Ru(6) C(2) . . . . -29.4(3) no
Ru(9) Ru(7) Ru(6) C(61) . . . . -128.6(3) no
Ru(9) Ru(7) Ru(6) C(62) . . . . -26(2) no
Ru(9) Ru(7) Ru(6) C(63) . . . . 67.5(3) no
Ru(9) Ru(7) Ru(8) Ru(10) . . . . 56.93(3) no
Ru(9) Ru(7) Ru(8) C(2) . . . . 58.9(3) no
Ru(9) Ru(7) Ru(8) C(81) . . . . -117.7(3) no
Ru(9) Ru(7) Ru(8) C(82) . . . . -14(2) no
Ru(9) Ru(7) Ru(8) C(83) . . . . 151.6(3) no
Ru(9) Ru(7) C(2) Ru(10) . . . . -35(7) no
Ru(9) Ru(7) C(71) O(71) . . . . -88.4(4) no
Ru(9) Ru(7) C(72) O(72) . . . . -62.9(3) no
Ru(9) Ru(7) C(73) O(73) . . . . 8.0(1) no
Ru(9) Ru(8) Ru(7) C(2) . . . . -58.9(3) no
Ru(9) Ru(8) Ru(7) C(71) . . . . 90.8(3) no
Ru(9) Ru(8) Ru(7) C(72) . . . . -177.7(3) no
Ru(9) Ru(8) Ru(7) C(73) . . . . -11.7(9) no
Ru(9) Ru(8) Ru(10) C(2) . . . . 58.6(3) no
Ru(9) Ru(8) Ru(10) C(101) . . . . 173.5(3) no
Ru(9) Ru(8) Ru(10) C(102) . . . . 28.0(8) no
Ru(9) Ru(8) Ru(10) C(103) . . . . -92.5(3) no
Ru(9) Ru(8) C(2) Ru(10) . . . . -88.5(3) no
Ru(9) Ru(8) C(81) O(81) . . . . 151.6(2) no
Ru(9) Ru(8) C(82) O(82) . . . . -106.9(2) no
Ru(9) Ru(8) C(83) O(83) . . . . -151(8) no
Ru(9) Ru(10) Ru(6) C(2) . . . . 29.4(3) no
Ru(9) Ru(10) Ru(6) C(61) . . . . 116.6(3) no
Ru(9) Ru(10) Ru(6) C(62) . . . . -150.3(3) no
Ru(9) Ru(10) Ru(6) C(63) . . . . -59.3(3) no
Ru(9) Ru(10) Ru(8) C(2) . . . . -58.6(3) no
Ru(9) Ru(10) Ru(8) C(81) . . . . -19(2) no
Ru(9) Ru(10) Ru(8) C(82) . . . . 112.9(3) no
Ru(9) Ru(10) Ru(8) C(83) . . . . -159.4(3) no
Ru(9) Ru(10) C(101) O(101) . . . . -16.6(2) no
Ru(9) Ru(10) C(102) O(102) . . . . 61.0(3) no
Ru(9) Ru(10) C(103) O(103) . . . . 169.2(2) no
Ru(9) C(2) Ru(6) Ru(10) . . . . -88.0(6) no
Ru(9) C(2) Ru(6) C(61) . . . . 173.7(6) no
Ru(9) C(2) Ru(6) C(62) . . . . -87.7(7) no
Ru(9) C(2) Ru(6) C(63) . . . . 7.3(7) no
Ru(9) C(2) Ru(7) C(71) . . . . 41.8(6) no
Ru(9) C(2) Ru(7) C(72) . . . . 165.2(3) no
Ru(9) C(2) Ru(7) C(73) . . . . -77.8(5) no
Ru(9) C(2) Ru(8) Ru(10) . . . . 88.5(3) no
Ru(9) C(2) Ru(8) C(81) . . . . -84.2(5) no
Ru(9) C(2) Ru(8) C(82) . . . . 76.8(5) no
Ru(9) C(2) Ru(8) C(83) . . . . 174.4(4) no
Ru(9) C(2) Ru(10) C(101) . . . . -164.5(3) no
Ru(9) C(2) Ru(10) C(102) . . . . 84.6(4) no
Ru(9) C(2) Ru(10) C(103) . . . . -40.2(6) no
Ru(10) Ru(6) Sn(2) C(141) . . . . -41.7(4) no
Ru(10) Ru(6) Sn(2) C(151) . . . . 73.2(4) no
Ru(10) Ru(6) Sn(2) C(161) . . . . -161.9(4) no
Ru(10) Ru(6) Ru(7) C(2) . . . . 0.3(3) no
Ru(10) Ru(6) Ru(7) C(71) . . . . 10(9) no
Ru(10) Ru(6) Ru(7) C(72) . . . . 134.5(3) no
Ru(10) Ru(6) Ru(7) C(73) . . . . -128.1(3) no
Ru(10) Ru(6) C(61) O(61) . . . . -170.7(1) no
Ru(10) Ru(6) C(62) O(62) . . . . 12.6(1) no
Ru(10) Ru(6) C(63) O(63) . . . . -118.0(1) no
Ru(10) Ru(8) Ru(7) C(2) . . . . -2.0(3) no
Ru(10) Ru(8) Ru(7) C(71) . . . . 147.7(3) no
Ru(10) Ru(8) Ru(7) C(72) . . . . -120.7(3) no
Ru(10) Ru(8) Ru(7) C(73) . . . . 45.2(9) no
Ru(10) Ru(8) Ru(9) C(2) . . . . -52.9(3) no
Ru(10) Ru(8) Ru(9) C(91) . . . . 175.5(3) no
Ru(10) Ru(8) Ru(9) C(92) . . . . 71.3(3) no
Ru(10) Ru(8) Ru(9) C(93) . . . . -58.5(7) no
Ru(10) Ru(8) C(81) O(81) . . . . 169.0(1) no
Ru(10) Ru(8) C(82) O(82) . . . . -164.7(2) no
Ru(10) Ru(8) C(83) O(83) . . . . -115(8) no
Ru(10) Ru(9) Ru(7) C(2) . . . . 1.5(3) no
Ru(10) Ru(9) Ru(7) C(71) . . . . -148.7(3) no
Ru(10) Ru(9) Ru(7) C(72) . . . . -49(1) no
Ru(10) Ru(9) Ru(7) C(73) . . . . 118.8(3) no
Ru(10) Ru(9) Ru(8) C(2) . . . . 52.9(3) no
Ru(10) Ru(9) Ru(8) C(81) . . . . 177.0(3) no
Ru(10) Ru(9) Ru(8) C(82) . . . . -77.9(3) no
Ru(10) Ru(9) Ru(8) C(83) . . . . 42.3(7) no
Ru(10) Ru(9) C(91) O(91) . . . . -65.9(2) no
Ru(10) Ru(9) C(92) O(92) . . . . -143.1(1) no
Ru(10) Ru(9) C(93) O(93) . . . . 130(9) no
Ru(10) C(2) Ru(6) C(61) . . . . -98.2(4) no
Ru(10) C(2) Ru(6) C(62) . . . . 0.4(6) no
Ru(10) C(2) Ru(6) C(63) . . . . 95.3(4) no
Ru(10) C(2) Ru(7) C(71) . . . . 6(7) no
Ru(10) C(2) Ru(7) C(72) . . . . 130(7) no
Ru(10) C(2) Ru(7) C(73) . . . . -113(7) no
Ru(10) C(2) Ru(8) C(81) . . . . -172.7(4) no
Ru(10) C(2) Ru(8) C(82) . . . . -11.7(6) no
Ru(10) C(2) Ru(8) C(83) . . . . 85.9(4) no
Ru(10) C(2) Ru(9) C(91) . . . . 162.2(5) no
Ru(10) C(2) Ru(9) C(92) . . . . 4.9(6) no
Ru(10) C(2) Ru(9) C(93) . . . . -94.8(4) no
O(11) C(11) Ru(1) C(1) . . . . -156.1(1) no
O(11) C(11) Ru(1) C(12) . . . . -32.1(1) no
O(11) C(11) Ru(1) C(13) . . . . 72.8(1) no
O(12) C(12) Ru(1) C(1) . . . . 150(9) no
O(12) C(12) Ru(1) C(11) . . . . 25(9) no
O(12) C(12) Ru(1) C(13) . . . . -79(9) no
O(13) C(13) Ru(1) C(1) . . . . 6.6(2) no
O(13) C(13) Ru(1) C(11) . . . . 103.7(2) no
O(13) C(13) Ru(1) C(12) . . . . -91.4(2) no
O(21) C(21) Ru(2) C(1) . . . . 71.8(5) no
O(21) C(21) Ru(2) C(22) . . . . -58.4(5) no
O(21) C(21) Ru(2) C(23) . . . . -158.4(5) no
O(22) C(22) Ru(2) C(1) . . . . -76.9(2) no
O(22) C(22) Ru(2) C(21) . . . . 63.4(2) no
O(22) C(22) Ru(2) C(23) . . . . 155.1(2) no
O(23) C(23) Ru(2) C(1) . . . . 69(7) no
O(23) C(23) Ru(2) C(21) . . . . -71(7) no
O(23) C(23) Ru(2) C(22) . . . . -163(7) no
O(31) C(31) Ru(3) C(1) . . . . -141.3(2) no
O(31) C(31) Ru(3) C(32) . . . . 87.4(2) no
O(31) C(31) Ru(3) C(33) . . . . -7.9(2) no
O(32) C(32) Ru(3) C(1) . . . . 176.6(3) no
O(32) C(32) Ru(3) C(31) . . . . -78.1(3) no
O(32) C(32) Ru(3) C(33) . . . . 15.4(3) no
O(33) C(33) Ru(3) C(1) . . . . -102.5(1) no
O(33) C(33) Ru(3) C(31) . . . . 150.3(1) no
O(33) C(33) Ru(3) C(32) . . . . 58.2(1) no
O(41) C(41) Ru(4) C(1) . . . . -166.2(3) no
O(41) C(41) Ru(4) C(42) . . . . -6.7(3) no
O(41) C(41) Ru(4) C(43) . . . . 86.2(3) no
O(42) C(42) Ru(4) C(1) . . . . 150.2(5) no
O(42) C(42) Ru(4) C(41) . . . . -9.6(5) no
O(42) C(42) Ru(4) C(43) . . . . -103.2(5) no
O(43) C(43) Ru(4) C(1) . . . . 159.4(1) no
O(43) C(43) Ru(4) C(41) . . . . -68.2(1) no
O(43) C(43) Ru(4) C(42) . . . . 28.4(1) no
O(51) C(51) Ru(5) C(1) . . . . 170.2(3) no
O(51) C(51) Ru(5) C(52) . . . . -59.5(3) no
O(51) C(51) Ru(5) C(53) . . . . 38.9(3) no
O(52) C(52) Ru(5) C(1) . . . . 1.3(6) no
O(52) C(52) Ru(5) C(51) . . . . -144.1(6) no
O(52) C(52) Ru(5) C(53) . . . . 122.9(6) no
O(53) C(53) Ru(5) C(1) . . . . 44.6(5) no
O(53) C(53) Ru(5) C(51) . . . . -169.3(5) no
O(53) C(53) Ru(5) C(52) . . . . -77.6(5) no
O(61) C(61) Ru(6) C(2) . . . . -128.5(1) no
O(61) C(61) Ru(6) C(62) . . . . 100.7(1) no
O(61) C(61) Ru(6) C(63) . . . . -5.5(1) no
O(62) C(62) Ru(6) C(2) . . . . 12.3(1) no
O(62) C(62) Ru(6) C(61) . . . . 111.6(1) no
O(62) C(62) Ru(6) C(63) . . . . -83.9(1) no
O(63) C(63) Ru(6) C(2) . . . . -160.2(1) no
O(63) C(63) Ru(6) C(61) . . . . 76.6(1) no
O(63) C(63) Ru(6) C(62) . . . . -29.8(1) no
O(71) C(71) Ru(7) C(2) . . . . -118.1(4) no
O(71) C(71) Ru(7) C(72) . . . . 108.0(4) no
O(71) C(71) Ru(7) C(73) . . . . 10.5(4) no
O(72) C(72) Ru(7) C(2) . . . . -104.4(2) no
O(72) C(72) Ru(7) C(71) . . . . 37.2(2) no
O(72) C(72) Ru(7) C(73) . . . . 129.5(2) no
O(73) C(73) Ru(7) C(2) . . . . 55.3(1) no
O(73) C(73) Ru(7) C(71) . . . . -84.3(1) no
O(73) C(73) Ru(7) C(72) . . . . -175.5(1) no
O(81) C(81) Ru(8) C(2) . . . . -156.2(2) no
O(81) C(81) Ru(8) C(82) . . . . 37.7(2) no
O(81) C(81) Ru(8) C(83) . . . . -50.2(2) no
O(82) C(82) Ru(8) C(2) . . . . -156.7(2) no
O(82) C(82) Ru(8) C(81) . . . . 8.7(2) no
O(82) C(82) Ru(8) C(83) . . . . 99.9(2) no
O(83) C(83) Ru(8) C(2) . . . . -159(8) no
O(83) C(83) Ru(8) C(81) . . . . 71(8) no
O(83) C(83) Ru(8) C(82) . . . . -25(8) no
O(91) C(91) Ru(9) C(2) . . . . -131.4(1) no
O(91) C(91) Ru(9) C(92) . . . . 31.0(1) no
O(91) C(91) Ru(9) C(93) . . . . 121.6(1) no
O(92) C(92) Ru(9) C(2) . . . . -146.4(1) no
O(92) C(92) Ru(9) C(91) . . . . 50.3(1) no
O(92) C(92) Ru(9) C(93) . . . . -41.6(1) no
O(93) C(93) Ru(9) C(2) . . . . 175(9) no
O(93) C(93) Ru(9) C(91) . . . . -51(9) no
O(93) C(93) Ru(9) C(92) . . . . 45(9) no
O(101) C(101) Ru(10) C(2) . . . . 16.1(2) no
O(101) C(101) Ru(10) C(102) . . . . 136.8(2) no
O(101) C(101) Ru(10) C(103) . . . . -129.3(2) no
O(102) C(102) Ru(10) C(2) . . . . 11.8(3) no
O(102) C(102) Ru(10) C(101) . . . . -109.3(3) no
O(102) C(102) Ru(10) C(103) . . . . 157.4(3) no
O(103) C(103) Ru(10) C(2) . . . . -161.9(2) no
O(103) C(103) Ru(10) C(101) . . . . -30.7(2) no
O(103) C(103) Ru(10) C(102) . . . . 66.7(2) no
C(1) Ru(1) Sn(1) C(111) . . . . 123.1(4) no
C(1) Ru(1) Sn(1) C(121) . . . . -123.3(4) no
C(1) Ru(1) Sn(1) C(131) . . . . -1.8(5) no
C(1) Ru(1) Ru(2) C(21) . . . . 72(4) no
C(1) Ru(1) Ru(2) C(22) . . . . 135.3(5) no
C(1) Ru(1) Ru(2) C(23) . . . . -125.1(5) no
C(1) Ru(1) Ru(5) C(51) . . . . -169(5) no
C(1) Ru(1) Ru(5) C(52) . . . . -131.0(4) no
C(1) Ru(1) Ru(5) C(53) . . . . 130.1(5) no
C(1) Ru(2) Ru(1) C(11) . . . . -97.6(4) no
C(1) Ru(2) Ru(1) C(12) . . . . 98.0(4) no
C(1) Ru(2) Ru(1) C(13) . . . . -3(3) no
C(1) Ru(2) Ru(3) C(31) . . . . 89.2(5) no
C(1) Ru(2) Ru(3) C(32) . . . . -179.8(5) no
C(1) Ru(2) Ru(3) C(33) . . . . -82(1) no
C(1) Ru(2) Ru(4) C(41) . . . . 174.8(4) no
C(1) Ru(2) Ru(4) C(42) . . . . 71(1) no
C(1) Ru(2) Ru(4) C(43) . . . . -92.5(4) no
C(1) Ru(3) Ru(2) C(21) . . . . 155.1(5) no
C(1) Ru(3) Ru(2) C(22) . . . . -113.2(4) no
C(1) Ru(3) Ru(2) C(23) . . . . 62.2(8) no
C(1) Ru(3) Ru(4) C(41) . . . . -126.0(4) no
C(1) Ru(3) Ru(4) C(42) . . . . 131.5(4) no
C(1) Ru(3) Ru(4) C(43) . . . . 12.9(7) no
C(1) Ru(3) Ru(5) C(51) . . . . -153.8(4) no
C(1) Ru(3) Ru(5) C(52) . . . . 113.7(4) no
C(1) Ru(3) Ru(5) C(53) . . . . -40.0(9) no
C(1) Ru(4) Ru(2) C(21) . . . . -145.8(4) no
C(1) Ru(4) Ru(2) C(22) . . . . -34(1) no
C(1) Ru(4) Ru(2) C(23) . . . . 122.3(4) no
C(1) Ru(4) Ru(3) C(31) . . . . -17.3(7) no
C(1) Ru(4) Ru(3) C(32) . . . . 123.1(5) no
C(1) Ru(4) Ru(3) C(33) . . . . -135.3(4) no
C(1) Ru(4) Ru(5) C(51) . . . . 152.3(5) no
C(1) Ru(4) Ru(5) C(52) . . . . 39.0(9) no
C(1) Ru(4) Ru(5) C(53) . . . . -113.6(4) no
C(1) Ru(5) Ru(1) C(11) . . . . 88.0(4) no
C(1) Ru(5) Ru(1) C(12) . . . . -88.3(4) no
C(1) Ru(5) Ru(1) C(13) . . . . 179.2(5) no
C(1) Ru(5) Ru(3) C(31) . . . . -102.7(5) no
C(1) Ru(5) Ru(3) C(32) . . . . 25(4) no
C(1) Ru(5) Ru(3) C(33) . . . . 163.9(4) no
C(1) Ru(5) Ru(4) C(41) . . . . -53(2) no
C(1) Ru(5) Ru(4) C(42) . . . . -166.6(4) no
C(1) Ru(5) Ru(4) C(43) . . . . 101.1(5) no
C(2) Ru(6) Sn(2) C(141) . . . . 136.1(4) no
C(2) Ru(6) Sn(2) C(151) . . . . -109.0(4) no
C(2) Ru(6) Sn(2) C(161) . . . . 15.9(5) no
C(2) Ru(6) Ru(7) C(71) . . . . 10(9) no
C(2) Ru(6) Ru(7) C(72) . . . . 134.2(4) no
C(2) Ru(6) Ru(7) C(73) . . . . -128.3(5) no
C(2) Ru(6) Ru(10) C(101) . . . . -130.2(4) no
C(2) Ru(6) Ru(10) C(102) . . . . 131.9(4) no
C(2) Ru(6) Ru(10) C(103) . . . . 169(4) no
C(2) Ru(7) Ru(6) C(61) . . . . -99.1(4) no
C(2) Ru(7) Ru(6) C(62) . . . . 4(2) no
C(2) Ru(7) Ru(6) C(63) . . . . 96.9(4) no
C(2) Ru(7) Ru(8) C(81) . . . . -176.6(5) no
C(2) Ru(7) Ru(8) C(82) . . . . -73(2) no
C(2) Ru(7) Ru(8) C(83) . . . . 92.7(5) no
C(2) Ru(7) Ru(9) C(91) . . . . 168.5(5) no
C(2) Ru(7) Ru(9) C(92) . . . . 36(2) no
C(2) Ru(7) Ru(9) C(93) . . . . -99.7(5) no
C(2) Ru(8) Ru(7) C(71) . . . . 149.7(5) no
C(2) Ru(8) Ru(7) C(72) . . . . -118.8(4) no
C(2) Ru(8) Ru(7) C(73) . . . . 47(1) no
C(2) Ru(8) Ru(9) C(91) . . . . -131.6(5) no
C(2) Ru(8) Ru(9) C(92) . . . . 124.2(5) no
C(2) Ru(8) Ru(9) C(93) . . . . -5.6(7) no
C(2) Ru(8) Ru(10) C(101) . . . . 115.0(4) no
C(2) Ru(8) Ru(10) C(102) . . . . -30.5(9) no
C(2) Ru(8) Ru(10) C(103) . . . . -151.1(4) no
C(2) Ru(9) Ru(7) C(71) . . . . -150.2(5) no
C(2) Ru(9) Ru(7) C(72) . . . . -50(1) no
C(2) Ru(9) Ru(7) C(73) . . . . 117.3(5) no
C(2) Ru(9) Ru(8) C(81) . . . . 124.0(4) no
C(2) Ru(9) Ru(8) C(82) . . . . -130.8(4) no
C(2) Ru(9) Ru(8) C(83) . . . . -10.6(7) no
C(2) Ru(9) Ru(10) C(101) . . . . 41.3(9) no
C(2) Ru(9) Ru(10) C(102) . . . . -111.7(4) no
C(2) Ru(9) Ru(10) C(103) . . . . 153.5(4) no
C(2) Ru(10) Ru(6) C(61) . . . . 87.2(4) no
C(2) Ru(10) Ru(6) C(62) . . . . -179.7(4) no
C(2) Ru(10) Ru(6) C(63) . . . . -88.7(4) no
C(2) Ru(10) Ru(8) C(81) . . . . 40(2) no
C(2) Ru(10) Ru(8) C(82) . . . . 171.5(4) no
C(2) Ru(10) Ru(8) C(83) . . . . -100.8(5) no
C(2) Ru(10) Ru(9) C(91) . . . . -78(1) no
C(2) Ru(10) Ru(9) C(92) . . . . -176.2(5) no
C(2) Ru(10) Ru(9) C(93) . . . . 94.4(5) no
C(11) Ru(1) Sn(1) C(111) . . . . 34.1(4) no
C(11) Ru(1) Sn(1) C(121) . . . . 147.6(4) no
C(11) Ru(1) Sn(1) C(131) . . . . -90.8(4) no
C(11) Ru(1) Ru(2) C(21) . . . . -26(4) no
C(11) Ru(1) Ru(2) C(22) . . . . 37.7(4) no
C(11) Ru(1) Ru(2) C(23) . . . . 137.4(5) no
C(11) Ru(1) Ru(5) C(51) . . . . -81(5) no
C(11) Ru(1) Ru(5) C(52) . . . . -43.1(4) no
C(11) Ru(1) Ru(5) C(53) . . . . -141.9(4) no
C(12) Ru(1) Sn(1) C(111) . . . . -151.0(4) no
C(12) Ru(1) Sn(1) C(121) . . . . -37.5(4) no
C(12) Ru(1) Sn(1) C(131) . . . . 84.1(4) no
C(12) Ru(1) Ru(2) C(21) . . . . 170(4) no
C(12) Ru(1) Ru(2) C(22) . . . . -126.7(4) no
C(12) Ru(1) Ru(2) C(23) . . . . -27.1(5) no
C(12) Ru(1) Ru(5) C(51) . . . . 103(5) no
C(12) Ru(1) Ru(5) C(52) . . . . 140.7(4) no
C(12) Ru(1) Ru(5) C(53) . . . . 41.8(4) no
C(13) Ru(1) Sn(1) C(111) . . . . -57.7(4) no
C(13) Ru(1) Sn(1) C(121) . . . . 55.8(4) no
C(13) Ru(1) Sn(1) C(131) . . . . 177.4(4) no
C(13) Ru(1) Ru(2) C(21) . . . . 69(4) no
C(13) Ru(1) Ru(2) C(22) . . . . 133(3) no
C(13) Ru(1) Ru(2) C(23) . . . . -128(3) no
C(13) Ru(1) Ru(5) C(51) . . . . 10(5) no
C(13) Ru(1) Ru(5) C(52) . . . . 48.1(5) no
C(13) Ru(1) Ru(5) C(53) . . . . -50.7(5) no
C(21) Ru(2) Ru(3) C(31) . . . . -115.8(5) no
C(21) Ru(2) Ru(3) C(32) . . . . -24.7(5) no
C(21) Ru(2) Ru(3) C(33) . . . . 73(1) no
C(21) Ru(2) Ru(4) C(41) . . . . 28.9(4) no
C(21) Ru(2) Ru(4) C(42) . . . . -75(1) no
C(21) Ru(2) Ru(4) C(43) . . . . 121.7(4) no
C(22) Ru(2) Ru(3) C(31) . . . . -24.0(5) no
C(22) Ru(2) Ru(3) C(32) . . . . 67.0(5) no
C(22) Ru(2) Ru(3) C(33) . . . . 165(1) no
C(22) Ru(2) Ru(4) C(41) . . . . 141(1) no
C(22) Ru(2) Ru(4) C(42) . . . . 37(1) no
C(22) Ru(2) Ru(4) C(43) . . . . -127(1) no
C(23) Ru(2) Ru(3) C(31) . . . . 151.3(8) no
C(23) Ru(2) Ru(3) C(32) . . . . -117.6(9) no
C(23) Ru(2) Ru(3) C(33) . . . . -20(1) no
C(23) Ru(2) Ru(4) C(41) . . . . -62.9(4) no
C(23) Ru(2) Ru(4) C(42) . . . . -167(1) no
C(23) Ru(2) Ru(4) C(43) . . . . 29.8(4) no
C(31) Ru(3) Ru(4) C(41) . . . . -143.3(7) no
C(31) Ru(3) Ru(4) C(42) . . . . 114.2(7) no
C(31) Ru(3) Ru(4) C(43) . . . . -4.4(9) no
C(31) Ru(3) Ru(5) C(51) . . . . 103.4(5) no
C(31) Ru(3) Ru(5) C(52) . . . . 10.9(4) no
C(31) Ru(3) Ru(5) C(53) . . . . -142.8(9) no
C(32) Ru(3) Ru(4) C(41) . . . . -2.9(6) no
C(32) Ru(3) Ru(4) C(42) . . . . -105.4(5) no
C(32) Ru(3) Ru(4) C(43) . . . . 136.1(8) no
C(32) Ru(3) Ru(5) C(51) . . . . -128(4) no
C(32) Ru(3) Ru(5) C(52) . . . . 139(4) no
C(32) Ru(3) Ru(5) C(53) . . . . -15(4) no
C(33) Ru(3) Ru(4) C(41) . . . . 98.7(5) no
C(33) Ru(3) Ru(4) C(42) . . . . -3.8(4) no
C(33) Ru(3) Ru(4) C(43) . . . . -122.3(7) no
C(33) Ru(3) Ru(5) C(51) . . . . 10.1(4) no
C(33) Ru(3) Ru(5) C(52) . . . . -82.4(4) no
C(33) Ru(3) Ru(5) C(53) . . . . 123.9(9) no
C(41) Ru(4) Ru(5) C(51) . . . . 99(2) no
C(41) Ru(4) Ru(5) C(52) . . . . -14(2) no
C(41) Ru(4) Ru(5) C(53) . . . . -167(2) no
C(42) Ru(4) Ru(5) C(51) . . . . -14.3(4) no
C(42) Ru(4) Ru(5) C(52) . . . . -127.6(9) no
C(42) Ru(4) Ru(5) C(53) . . . . 79.8(4) no
C(43) Ru(4) Ru(5) C(51) . . . . -106.6(5) no
C(43) Ru(4) Ru(5) C(52) . . . . 140(1) no
C(43) Ru(4) Ru(5) C(53) . . . . -12.5(5) no
C(61) Ru(6) Sn(2) C(141) . . . . 50.4(4) no
C(61) Ru(6) Sn(2) C(151) . . . . 165.3(4) no
C(61) Ru(6) Sn(2) C(161) . . . . -69.8(4) no
C(61) Ru(6) Ru(7) C(71) . . . . -89(9) no
C(61) Ru(6) Ru(7) C(72) . . . . 35.1(4) no
C(61) Ru(6) Ru(7) C(73) . . . . 132.5(5) no
C(61) Ru(6) Ru(10) C(101) . . . . -43.1(4) no
C(61) Ru(6) Ru(10) C(102) . . . . -140.9(4) no
C(61) Ru(6) Ru(10) C(103) . . . . -103(4) no
C(62) Ru(6) Sn(2) C(141) . . . . -43.9(4) no
C(62) Ru(6) Sn(2) C(151) . . . . 71.1(4) no
C(62) Ru(6) Sn(2) C(161) . . . . -164.1(4) no
C(62) Ru(6) Ru(7) C(71) . . . . 14(9) no
C(62) Ru(6) Ru(7) C(72) . . . . 138(2) no
C(62) Ru(6) Ru(7) C(73) . . . . -125(2) no
C(62) Ru(6) Ru(10) C(101) . . . . 50.0(4) no
C(62) Ru(6) Ru(10) C(102) . . . . -47.8(4) no
C(62) Ru(6) Ru(10) C(103) . . . . -10(4) no
C(63) Ru(6) Sn(2) C(141) . . . . -135.6(4) no
C(63) Ru(6) Sn(2) C(151) . . . . -20.7(4) no
C(63) Ru(6) Sn(2) C(161) . . . . 104.2(4) no
C(63) Ru(6) Ru(7) C(71) . . . . 107(9) no
C(63) Ru(6) Ru(7) C(72) . . . . -128.9(4) no
C(63) Ru(6) Ru(7) C(73) . . . . -31.4(5) no
C(63) Ru(6) Ru(10) C(101) . . . . 141.0(4) no
C(63) Ru(6) Ru(10) C(102) . . . . 43.2(4) no
C(63) Ru(6) Ru(10) C(103) . . . . 81(4) no
C(71) Ru(7) Ru(8) C(81) . . . . -26.9(5) no
C(71) Ru(7) Ru(8) C(82) . . . . 77(2) no
C(71) Ru(7) Ru(8) C(83) . . . . -117.6(5) no
C(71) Ru(7) Ru(9) C(91) . . . . 18.3(5) no
C(71) Ru(7) Ru(9) C(92) . . . . -114(2) no
C(71) Ru(7) Ru(9) C(93) . . . . 110.1(5) no
C(72) Ru(7) Ru(8) C(81) . . . . 64.7(4) no
C(72) Ru(7) Ru(8) C(82) . . . . 169(2) no
C(72) Ru(7) Ru(8) C(83) . . . . -26.0(4) no
C(72) Ru(7) Ru(9) C(91) . . . . 118(1) no
C(72) Ru(7) Ru(9) C(92) . . . . -14(2) no
C(72) Ru(7) Ru(9) C(93) . . . . -150(1) no
C(73) Ru(7) Ru(8) C(81) . . . . -129(1) no
C(73) Ru(7) Ru(8) C(82) . . . . -26(2) no
C(73) Ru(7) Ru(8) C(83) . . . . 139.9(9) no
C(73) Ru(7) Ru(9) C(91) . . . . -74.2(5) no
C(73) Ru(7) Ru(9) C(92) . . . . 153(2) no
C(73) Ru(7) Ru(9) C(93) . . . . 17.6(5) no
C(81) Ru(8) Ru(9) C(91) . . . . -7.6(5) no
C(81) Ru(8) Ru(9) C(92) . . . . -111.7(5) no
C(81) Ru(8) Ru(9) C(93) . . . . 118.4(8) no
C(81) Ru(8) Ru(10) C(101) . . . . 155(2) no
C(81) Ru(8) Ru(10) C(102) . . . . 9(2) no
C(81) Ru(8) Ru(10) C(103) . . . . -111(2) no
C(82) Ru(8) Ru(9) C(91) . . . . 97.6(5) no
C(82) Ru(8) Ru(9) C(92) . . . . -6.5(5) no
C(82) Ru(8) Ru(9) C(93) . . . . -136.4(7) no
C(82) Ru(8) Ru(10) C(101) . . . . -73.6(4) no
C(82) Ru(8) Ru(10) C(102) . . . . 140.9(9) no
C(82) Ru(8) Ru(10) C(103) . . . . 20.4(4) no
C(83) Ru(8) Ru(9) C(91) . . . . -142.2(7) no
C(83) Ru(8) Ru(9) C(92) . . . . 113.6(7) no
C(83) Ru(8) Ru(9) C(93) . . . . -16(1) no
C(83) Ru(8) Ru(10) C(101) . . . . 14.1(5) no
C(83) Ru(8) Ru(10) C(102) . . . . -131.4(9) no
C(83) Ru(8) Ru(10) C(103) . . . . 108.1(4) no
C(91) Ru(9) Ru(10) C(101) . . . . -37(2) no
C(91) Ru(9) Ru(10) C(102) . . . . 170(1) no
C(91) Ru(9) Ru(10) C(103) . . . . 76(1) no
C(92) Ru(9) Ru(10) C(101) . . . . -134.9(9) no
C(92) Ru(9) Ru(10) C(102) . . . . 72.1(4) no
C(92) Ru(9) Ru(10) C(103) . . . . -22.7(5) no
C(93) Ru(9) Ru(10) C(101) . . . . 135.7(9) no
C(93) Ru(9) Ru(10) C(102) . . . . -17.3(4) no
C(93) Ru(9) Ru(10) C(103) . . . . -112.1(5) no
C(111) Sn(1) C(121) C(122) . . . . 49.9(9) no
C(111) Sn(1) C(121) C(126) . . . . -126.2(9) no
C(111) Sn(1) C(131) C(132) . . . . -26(1) no
C(111) Sn(1) C(131) C(136) . . . . 156.5(8) no
C(111) C(112) C(113) C(114) . . . . 2(2) no
C(111) C(116) C(115) C(114) . . . . 2(2) no
C(112) C(111) Sn(1) C(121) . . . . -96.8(8) no
C(112) C(111) Sn(1) C(131) . . . . 150.1(8) no
C(112) C(111) C(116) C(115) . . . . -3(2) no
C(112) C(113) C(114) C(115) . . . . -3(2) no
C(113) C(112) C(111) C(116) . . . . 2(2) no
C(113) C(114) C(115) C(116) . . . . 2(2) no
C(116) C(111) Sn(1) C(121) . . . . 74.2(8) no
C(116) C(111) Sn(1) C(131) . . . . -38.9(8) no
C(121) Sn(1) C(131) C(132) . . . . -135.3(9) no
C(121) Sn(1) C(131) C(136) . . . . 47.3(8) no
C(121) C(122) C(123) C(124) . . . . 3(3) no
C(121) C(126) C(125) C(124) . . . . 0(2) no
C(122) C(121) Sn(1) C(131) . . . . 162.2(9) no
C(122) C(121) C(126) C(125) . . . . 1(2) no
C(122) C(123) C(124) C(125) . . . . -1(2) no
C(123) C(122) C(121) C(126) . . . . -3(2) no
C(123) C(124) C(125) C(126) . . . . 0(2) no
C(126) C(121) Sn(1) C(131) . . . . -14(1) no
C(131) C(132) C(133) C(134) . . . . 0(2) no
C(131) C(136) C(135) C(134) . . . . 1(2) no
C(132) C(131) C(136) C(135) . . . . -1(2) no
C(132) C(133) C(134) C(135) . . . . 0(2) no
C(133) C(132) C(131) C(136) . . . . 1(2) no
C(133) C(134) C(135) C(136) . . . . 0(2) no
C(141) Sn(2) C(151) C(152) . . . . 66.3(9) no
C(141) Sn(2) C(151) C(156) . . . . -107.5(8) no
C(141) Sn(2) C(161) C(162) . . . . -21.4(9) no
C(141) Sn(2) C(161) C(166) . . . . 159.2(7) no
C(141) C(142) C(143) C(144) . . . . 2(2) no
C(141) C(146) C(145) C(144) . . . . -2(2) no
C(142) C(141) Sn(2) C(151) . . . . -121.5(9) no
C(142) C(141) Sn(2) C(161) . . . . 126.5(9) no
C(142) C(141) C(146) C(145) . . . . 3(2) no
C(142) C(143) C(144) C(145) . . . . -1(2) no
C(143) C(142) C(141) C(146) . . . . -2(2) no
C(143) C(144) C(145) C(146) . . . . 1(2) no
C(146) C(141) Sn(2) C(151) . . . . 56.9(8) no
C(146) C(141) Sn(2) C(161) . . . . -55.1(8) no
C(151) Sn(2) C(161) C(162) . . . . -129.8(8) no
C(151) Sn(2) C(161) C(166) . . . . 50.8(8) no
C(151) C(152) C(153) C(154) . . . . -2(2) no
C(151) C(156) C(155) C(154) . . . . -1(2) no
C(152) C(151) Sn(2) C(161) . . . . 176.1(8) no
C(152) C(151) C(156) C(155) . . . . 1(2) no
C(152) C(153) C(154) C(155) . . . . 2(2) no
C(153) C(152) C(151) C(156) . . . . 0(2) no
C(153) C(154) C(155) C(156) . . . . 0(2) no
C(156) C(151) Sn(2) C(161) . . . . 2.3(9) no
C(161) C(162) C(163) C(164) . . . . 0(2) no
C(161) C(166) C(165) C(164) . . . . 0(2) no
C(162) C(161) C(166) C(165) . . . . -1(2) no
C(162) C(163) C(164) C(165) . . . . -1(2) no
C(163) C(162) C(161) C(166) . . . . 1(2) no
C(163) C(164) C(165) C(166) . . . . 1(2) no
